data_7157218
loop_
_publ_author_name
'Jia, Chuandong'
'Wang, Qi-Qiang'
'Begum, Rowshan Ara'
'Day, Victor W.'
'Bowman-James, Kristin'

_publ_section_title
;
 Chelate effects in sulfate binding by amide/urea-based ligands.
;
_journal_issue 25
_journal_name_full 'Organic &amp; biomolecular chemistry'
_journal_page_first 6953
_journal_page_last 6957
_journal_paper_doi 10.1039/c5ob00618j
_journal_volume 13
_journal_year 2015
_chemical_formula_sum 'C57 H109 N11 O8 S'
_chemical_formula_weight 1108.61
_space_group_crystal_system triclinic
_space_group_IT_number 1
_space_group_name_Hall 'C 1'
_space_group_name_H-M_alt 'C 1'
_atom_sites_solution_hydrogens mixed
_audit_creation_method SHELXL-2013
_audit_update_record
;
2015-02-26 deposited with the CCDC.
2015-04-28 downloaded from the CCDC.
;
_cell_angle_alpha 90.050(2)
_cell_angle_beta 105.800(2)
_cell_angle_gamma 89.986(2)
_cell_formula_units_Z 6
_cell_length_a 59.086(2)
_cell_length_b 9.0002(4)
_cell_length_c 18.4644(6)
_cell_measurement_reflns_used 9952
_cell_measurement_temperature 100(2)
_cell_measurement_theta_max 69.15
_cell_measurement_theta_min 3.11
_cell_volume 9448.1(6)
_computing_cell_refinement 'Bruker SAINT'
_computing_data_collection 'Bruker APEX2'
_computing_data_reduction 'Bruker SAINT'
_computing_molecular_graphics 'Bruker SHELXTL'
_computing_publication_material 'Bruker SHELXTL'
_computing_structure_refinement 'SHELXL-2013 (Sheldrick, 2013)'
_computing_structure_solution 'Bruker SHELXTL'
_diffrn_ambient_temperature 100(2)
_diffrn_measured_fraction_theta_full 0.990
_diffrn_measured_fraction_theta_max 0.971
_diffrn_measurement_device_type 'Bruker APEX-II CCD'
_diffrn_measurement_method '\f and \w scans'
_diffrn_radiation_type CuK\a
_diffrn_radiation_wavelength 1.54178
_diffrn_reflns_av_R_equivalents 0.0504
_diffrn_reflns_av_unetI/netI 0.0723
_diffrn_reflns_Laue_measured_fraction_full 0.990
_diffrn_reflns_Laue_measured_fraction_max 0.971
_diffrn_reflns_limit_h_max 71
_diffrn_reflns_limit_h_min -70
_diffrn_reflns_limit_k_max 10
_diffrn_reflns_limit_k_min -9
_diffrn_reflns_limit_l_max 21
_diffrn_reflns_limit_l_min -21
_diffrn_reflns_number 61879
_diffrn_reflns_point_group_measured_fraction_full 0.872
_diffrn_reflns_point_group_measured_fraction_max 0.846
_diffrn_reflns_theta_full 66.000
_diffrn_reflns_theta_max 69.390
_diffrn_reflns_theta_min 1.554
_diffrn_source 'Bruker MicroStar microfocus rotating anode'
_exptl_absorpt_coefficient_mu 0.921
_exptl_absorpt_correction_T_max 1.000
_exptl_absorpt_correction_T_min 0.860
_exptl_absorpt_correction_type multi-scan
_exptl_crystal_colour colourless
_exptl_crystal_density_diffrn 1.169
_exptl_crystal_description Needle
_exptl_crystal_F_000 3648
_exptl_crystal_size_max 0.230
_exptl_crystal_size_mid 0.025
_exptl_crystal_size_min 0.020
_refine_diff_density_max 0.568
_refine_diff_density_min -0.240
_refine_diff_density_rms 0.056
_refine_ls_abs_structure_details
; 
 Flack x determined using 6144 quotients [(I+)-(I-)]/[(I+)+(I-)] 
 (Parsons and Flack (2004), Acta Cryst. A60, s61). 
;
_refine_ls_abs_structure_Flack 0.021(8)
_refine_ls_extinction_method none
_refine_ls_goodness_of_fit_ref 1.017
_refine_ls_hydrogen_treatment constr
_refine_ls_matrix_type full
_refine_ls_number_parameters 2086
_refine_ls_number_reflns 23820
_refine_ls_number_restraints 27
_refine_ls_restrained_S_all 1.017
_refine_ls_R_factor_all 0.0596
_refine_ls_R_factor_gt 0.0534
_refine_ls_shift/su_max 0.022
_refine_ls_shift/su_mean 0.002
_refine_ls_structure_factor_coef Fsqd
_refine_ls_weighting_details 'w=1/[\s^2^(Fo^2^)+(0.0900P)^2^+3.6486P] where P=(Fo^2^+2Fc^2^)/3'
_refine_ls_weighting_scheme calc
_refine_ls_wR_factor_gt 0.1353
_refine_ls_wR_factor_ref 0.1418
_reflns_Friedel_coverage 0.743
_reflns_Friedel_fraction_full 0.753
_reflns_Friedel_fraction_max 0.721
_reflns_number_gt 21927
_reflns_number_total 23820
_reflns_threshold_expression 'I > 2\s(I)'
_cod_data_source_file c5ob00618j2.cif
_cod_data_source_block q73c
_cod_depositor_comments
;
The following automatic conversions were performed:

data item '_space_group_crystal_system' value 'Triclinic' was changed
to 'triclinic' in accordance with the
/home/saulius/struct/COD-crude-data/automatic-downloads/DataCite-retrospective/RSC/depositions/lib/dictionaries/cif_core.dic
dictionary named 'cif_core.dic' version 2.4.2 last updated on
2011-04-26.

Automatic conversion script
Id: cif_fix_values 6909 2019-04-08 15:41:33Z antanas 
;
_cod_original_cell_volume 9448.2(6)
_cod_original_sg_number 0
_cod_database_code 7157218
_shelx_space_group_comment
; 
The symmetry employed for this shelxl refinement is uniquely defined 
by the following loop, which should always be used as a source of 
symmetry information in preference to the above space-group names. 
They are only intended as comments. 
;
_shelx_estimated_absorpt_t_min 0.816
_shelx_estimated_absorpt_t_max 0.982
_shelxl_version_number 2013-4

loop_
_space_group_symop_operation_xyz
'x, y, z'
'x+1/2, y+1/2, z'

loop_
_atom_site_label
_atom_site_type_symbol
_atom_site_fract_x
_atom_site_fract_y
_atom_site_fract_z
_atom_site_U_iso_or_equiv
_atom_site_adp_type
_atom_site_occupancy
_atom_site_site_symmetry_order
_atom_site_calc_flag
_atom_site_refinement_flags_posn
_atom_site_refinement_flags_adp
_atom_site_refinement_flags_occupancy
_atom_site_disorder_assembly
_atom_site_disorder_group
S1 S 0.32511(3) 0.28770(19) 0.35339(8) 0.0256(3) Uani 1 1 d . . . . .
O11 O 0.30951(10) 0.3828(7) 0.3837(4) 0.0436(14) Uani 1 1 d . . . . .
O21 O 0.33974(10) 0.2029(7) 0.4164(3) 0.0335(12) Uani 1 1 d . . . . .
O31 O 0.34046(9) 0.3743(7) 0.3185(3) 0.0337(12) Uani 1 1 d . . . . .
O41 O 0.31090(9) 0.1826(7) 0.2979(3) 0.0336(12) Uani 1 1 d . . . . .
S2 S 0.50002(4) 0.46098(11) 1.00039(14) 0.0292(2) Uani 1 1 d . . . . .
O12 O 0.51556(12) 0.3778(9) 1.0616(4) 0.0512(16) Uani 1 1 d . . . . .
O22 O 0.48375(12) 0.5514(8) 1.0287(4) 0.0552(18) Uani 1 1 d . . . . .
O32 O 0.51388(10) 0.5642(7) 0.9654(3) 0.0360(12) Uani 1 1 d . . . . .
O42 O 0.48610(15) 0.3678(10) 0.9415(4) 0.061(2) Uani 1 1 d . . . . .
S3 S 0.67503(3) 0.28340(18) 0.64600(9) 0.0261(3) Uani 1 1 d . . . . .
O13 O 0.69105(10) 0.3772(7) 0.6184(3) 0.0376(13) Uani 1 1 d . . . . .
O23 O 0.65953(9) 0.1977(6) 0.5829(3) 0.0316(11) Uani 1 1 d . . . . .
O33 O 0.66035(9) 0.3705(7) 0.6830(3) 0.0359(12) Uani 1 1 d . . . . .
O43 O 0.68932(10) 0.1750(7) 0.7000(3) 0.0392(13) Uani 1 1 d . . . . .
O1A O 0.22725(9) 0.1496(8) 0.2163(4) 0.0469(15) Uani 1 1 d . . . . .
O2A O 0.31350(10) 0.2291(8) 0.0377(3) 0.0417(14) Uani 1 1 d . . . . .
O3A O 0.42469(10) 0.3216(9) 0.4785(3) 0.0464(16) Uani 1 1 d . . . . .
O4A O 0.34533(11) 0.3040(10) 0.6739(3) 0.0559(19) Uani 1 1 d . . . . .
C1A C 0.25128(15) 0.4654(12) 0.3833(5) 0.051(2) Uani 1 1 d . . . . .
H1AA H 0.2406 0.5050 0.4108 0.077 Uiso 1 1 calc R U . . .
H1AB H 0.2534 0.5392 0.3467 0.077 Uiso 1 1 calc R U . . .
H1AC H 0.2665 0.4431 0.4188 0.077 Uiso 1 1 calc R U . . .
C2A C 0.24140(17) 0.3301(13) 0.3440(6) 0.053(2) Uani 1 1 d . . . . .
H2AA H 0.2255 0.3507 0.3110 0.063 Uiso 1 1 calc R U . . .
H2AB H 0.2400 0.2537 0.3811 0.063 Uiso 1 1 calc R U . . .
N3A N 0.25681(13) 0.2732(11) 0.2979(4) 0.0459(18) Uani 1 1 d . . . . .
H3AA H 0.2719 0.2954 0.3116 0.055 Uiso 1 1 calc R U . . .
C4A C 0.24857(16) 0.1910(11) 0.2372(5) 0.043(2) Uani 1 1 d . . . . .
N5A N 0.26504(10) 0.1548(8) 0.2023(3) 0.0339(15) Uani 1 1 d . . . . .
H5AA H 0.2792 0.1894 0.2233 0.041 Uiso 1 1 calc R U . . .
C6A C 0.26257(13) 0.0669(8) 0.1354(4) 0.0255(14) Uani 1 1 d . . . . .
C7A C 0.24248(14) -0.0099(10) 0.1016(5) 0.0390(18) Uani 1 1 d . . . . .
H7AA H 0.2293 -0.0046 0.1215 0.047 Uiso 1 1 calc R U . . .
C8A C 0.24141(16) -0.0978(11) 0.0366(5) 0.0409(19) Uani 1 1 d . . . . .
H8AA H 0.2280 -0.1579 0.0151 0.049 Uiso 1 1 calc R U . . .
C9A C 0.26037(15) -0.0942(11) 0.0051(5) 0.0404(19) Uani 1 1 d . . . . .
H9AA H 0.2594 -0.1430 -0.0412 0.048 Uiso 1 1 calc R U . . .
C10A C 0.27994(14) -0.0205(10) 0.0413(4) 0.0369(18) Uani 1 1 d . . . . .
H10A H 0.2934 -0.0305 0.0232 0.044 Uiso 1 1 calc R U . . .
C11A C 0.28161(12) 0.0687(9) 0.1032(4) 0.0274(15) Uani 1 1 d . . . . .
N12A N 0.30345(11) 0.1459(9) 0.1432(4) 0.0346(15) Uani 1 1 d . . . . .
H12A H 0.3076 0.1471 0.1927 0.041 Uiso 1 1 calc R U . . .
C13A C 0.31765(12) 0.2172(10) 0.1049(4) 0.0303(16) Uani 1 1 d . . . . .
N14A N 0.33579(11) 0.2894(9) 0.1540(3) 0.0373(16) Uani 1 1 d . . . . .
H14A H 0.3387 0.2740 0.2027 0.045 Uiso 1 1 calc R U . . .
C15A C 0.35010(15) 0.3914(10) 0.1251(5) 0.0391(18) Uani 1 1 d . . . . .
H15A H 0.3407 0.4809 0.1055 0.047 Uiso 1 1 calc R U . . .
H15B H 0.3546 0.3438 0.0826 0.047 Uiso 1 1 calc R U . . .
C16A C 0.37198(14) 0.4377(12) 0.1836(5) 0.048(2) Uani 1 1 d . . . . .
H16A H 0.3810 0.5063 0.1601 0.058 Uiso 1 1 calc R U . . .
H16B H 0.3674 0.4931 0.2237 0.058 Uiso 1 1 calc R U . . .
N17A N 0.38738(13) 0.3132(9) 0.2181(4) 0.0403(16) Uani 1 1 d . . . . .
C18A C 0.40922(19) 0.3562(14) 0.2694(6) 0.062(3) Uani 1 1 d . . . . .
H18A H 0.4184 0.4150 0.2420 0.074 Uiso 1 1 calc R U . . .
H18B H 0.4184 0.2660 0.2892 0.074 Uiso 1 1 calc R U . . .
C19A C 0.40577(14) 0.4496(12) 0.3364(5) 0.044(2) Uani 1 1 d . . . . .
H19A H 0.4214 0.4767 0.3697 0.053 Uiso 1 1 calc R U . . .
H19B H 0.3974 0.5428 0.3167 0.053 Uiso 1 1 calc R U . . .
N20A N 0.39277(12) 0.3728(10) 0.3792(4) 0.0430(17) Uani 1 1 d . . . . .
H20A H 0.3775 0.3610 0.3606 0.052 Uiso 1 1 calc R U . . .
C21A C 0.40377(14) 0.3163(12) 0.4499(5) 0.042(2) Uani 1 1 d . . . . .
N22A N 0.38812(11) 0.2462(9) 0.4849(4) 0.0376(16) Uani 1 1 d . . . . .
H22A H 0.3731 0.2454 0.4599 0.045 Uiso 1 1 calc R U . . .
C23A C 0.39423(13) 0.1781(11) 0.5553(5) 0.041(2) Uani 1 1 d . . . . .
C24A C 0.41600(16) 0.0966(15) 0.5842(5) 0.059(3) Uani 1 1 d . . . . .
H24A H 0.4272 0.0964 0.5559 0.070 Uiso 1 1 calc R U . . .
C25A C 0.4207(2) 0.024(2) 0.6471(6) 0.081(4) Uani 1 1 d . . . . .
H25A H 0.4352 -0.0279 0.6632 0.097 Uiso 1 1 calc R U . . .
C26A C 0.4045(2) 0.021(2) 0.6937(7) 0.079(4) Uani 1 1 d . . . . .
H26A H 0.4082 -0.0282 0.7410 0.095 Uiso 1 1 calc R U . . .
C27A C 0.38325(17) 0.0928(15) 0.6648(5) 0.055(2) Uani 1 1 d . . . . .
H27A H 0.3721 0.0907 0.6932 0.067 Uiso 1 1 calc R U . . .
C28A C 0.37750(13) 0.1669(12) 0.5976(4) 0.0390(19) Uani 1 1 d . . . . .
N29A N 0.35625(12) 0.2394(10) 0.5693(4) 0.0414(18) Uani 1 1 d . . . . .
H29A H 0.3516 0.2474 0.5199 0.050 Uiso 1 1 calc R U . . .
C30A C 0.34170(14) 0.2992(14) 0.6055(4) 0.049(2) Uani 1 1 d . . . . .
N31A N 0.32243(12) 0.3739(8) 0.5596(4) 0.0381(15) Uani 1 1 d . . . . .
H31A H 0.3220 0.3924 0.5125 0.046 Uiso 1 1 calc R U . . .
C32A C 0.30363(16) 0.4202(14) 0.5871(5) 0.057(3) Uani 1 1 d . . . . .
H32A H 0.2941 0.4936 0.5517 0.068 Uiso 1 1 calc R U . . .
H32B H 0.3101 0.4708 0.6360 0.068 Uiso 1 1 calc R U . . .
C33A C 0.2881(2) 0.297(2) 0.5974(5) 0.093(5) Uani 1 1 d . . . . .
H33A H 0.2753 0.3378 0.6162 0.139 Uiso 1 1 calc R U . . .
H33B H 0.2972 0.2259 0.6338 0.139 Uiso 1 1 calc R U . . .
H33C H 0.2814 0.2477 0.5491 0.139 Uiso 1 1 calc R U . . .
C34A C 0.39213(10) 0.2113(9) 0.1596(4) 0.0436(17) Uani 1 1 d . . . . .
H34A H 0.4029 0.1323 0.1842 0.065 Uiso 1 1 calc R U . . .
H34B H 0.3993 0.2679 0.1262 0.065 Uiso 1 1 calc R U . . .
H34C H 0.3773 0.1673 0.1301 0.065 Uiso 1 1 calc R U . . .
O1B O 0.48408(17) 0.4708(12) 1.2880(4) 0.082(3) Uani 1 1 d . . . . .
O2B O 0.40102(13) 0.5414(17) 0.9599(4) 0.109(5) Uani 1 1 d . . . . .
O3B O 0.51340(14) 0.4963(12) 0.7069(4) 0.070(2) Uani 1 1 d . . . . .
O4B O 0.59892(11) 0.5336(12) 1.0399(5) 0.075(2) Uani 1 1 d . . . . .
C1B C 0.5414(3) 0.400(2) 1.3107(7) 0.134(8) Uani 1 1 d . . . . .
H1BA H 0.5510 0.3298 1.3466 0.201 Uiso 1 1 calc R U . . .
H1BB H 0.5352 0.4765 1.3380 0.201 Uiso 1 1 calc R U . . .
H1BC H 0.5511 0.4472 1.2816 0.201 Uiso 1 1 calc R U . . .
C2B C 0.5227(2) 0.3244(15) 1.2619(7) 0.077(4) Uani 1 1 d . . . . .
H2BA H 0.5143 0.2685 1.2928 0.092 Uiso 1 1 calc R U . . .
H2BB H 0.5294 0.2505 1.2337 0.092 Uiso 1 1 calc R U . . .
N3B N 0.50574(15) 0.4111(11) 1.2084(4) 0.054(2) Uani 1 1 d . . . . .
H3BA H 0.5069 0.4182 1.1620 0.065 Uiso 1 1 calc R U . . .
C4B C 0.48700(14) 0.4863(14) 1.2280(5) 0.048(2) Uani 1 1 d . . . . .
N5B N 0.47210(13) 0.5537(10) 1.1658(4) 0.0436(17) Uani 1 1 d . . . . .
H5BA H 0.4760 0.5471 1.1232 0.052 Uiso 1 1 calc R U . . .
C6B C 0.45143(13) 0.6316(11) 1.1642(5) 0.0415(19) Uani 1 1 d . . . . .
C7B C 0.44776(15) 0.6876(13) 1.2293(6) 0.053(2) Uani 1 1 d . . . . .
H7BA H 0.4594 0.6722 1.2755 0.063 Uiso 1 1 calc R U . . .
C8B C 0.42794(15) 0.7646(14) 1.2300(6) 0.053(2) Uani 1 1 d . . . . .
H8BA H 0.4258 0.8034 1.2755 0.064 Uiso 1 1 calc R U . . .
C9B C 0.41056(17) 0.7849(15) 1.1601(7) 0.061(3) Uani 1 1 d . . . . .
H9BA H 0.3967 0.8395 1.1592 0.073 Uiso 1 1 calc R U . . .
C10B C 0.41326(15) 0.7276(15) 1.0941(7) 0.059(3) Uani 1 1 d . . . . .
H10B H 0.4014 0.7389 1.0480 0.071 Uiso 1 1 calc R U . . .
C11B C 0.43440(16) 0.6513(12) 1.0972(5) 0.048(2) Uani 1 1 d . . . . .
N12B N 0.43825(12) 0.5917(10) 1.0290(5) 0.0476(18) Uani 1 1 d . . . . .
H12B H 0.4530 0.5888 1.0270 0.057 Uiso 1 1 calc R U . . .
C13B C 0.42271(14) 0.5420(13) 0.9705(6) 0.052(2) Uani 1 1 d . . . . .
N14B N 0.43242(13) 0.4752(15) 0.9168(5) 0.064(3) Uani 1 1 d . . . . .
H14B H 0.4475 0.4868 0.9206 0.077 Uiso 1 1 calc R U . . .
C15B C 0.41846(19) 0.3902(16) 0.8571(7) 0.072(3) Uani 1 1 d . . . . .
H15C H 0.4043 0.4489 0.8320 0.086 Uiso 1 1 calc R U . . .
H15D H 0.4130 0.3004 0.8784 0.086 Uiso 1 1 calc R U . . .
C16B C 0.4298(2) 0.3446(16) 0.8015(7) 0.099(4) Uani 1 1 d . . . . .
H16C H 0.4181 0.2930 0.7605 0.119 Uiso 1 1 calc R U . . .
H16D H 0.4423 0.2720 0.8246 0.119 Uiso 1 1 calc R U . . .
N17B N 0.44079(10) 0.4710(14) 0.7676(3) 0.087(3) Uani 1 1 d . . . . .
C18B C 0.4515(3) 0.450(2) 0.7039(9) 0.109(5) Uani 1 1 d . . . . .
H18C H 0.4555 0.5474 0.6864 0.131 Uiso 1 1 calc R U . . .
H18D H 0.4399 0.4009 0.6614 0.131 Uiso 1 1 calc R U . . .
C19B C 0.4750(2) 0.3476(19) 0.7303(7) 0.076(4) Uani 1 1 d . . . . .
H19C H 0.4710 0.2512 0.7494 0.092 Uiso 1 1 calc R U . . .
H19D H 0.4812 0.3275 0.6865 0.092 Uiso 1 1 calc R U . . .
N20B N 0.49322(14) 0.4225(12) 0.7896(5) 0.059(2) Uani 1 1 d . . . . .
H20B H 0.4919 0.4233 0.8360 0.071 Uiso 1 1 calc R U . . .
C21B C 0.51064(19) 0.4857(13) 0.7756(5) 0.052(2) Uani 1 1 d . . . . .
N22B N 0.52648(11) 0.5551(10) 0.8329(4) 0.0410(16) Uani 1 1 d . . . . .
H22B H 0.5230 0.5548 0.8762 0.049 Uiso 1 1 calc R U . . .
C23B C 0.54767(14) 0.6274(10) 0.8335(5) 0.0398(19) Uani 1 1 d . . . . .
C24B C 0.55153(17) 0.6949(13) 0.7704(5) 0.052(2) Uani 1 1 d . . . . .
H24B H 0.5399 0.6897 0.7233 0.062 Uiso 1 1 calc R U . . .
C25B C 0.57314(19) 0.7723(17) 0.7770(7) 0.068(3) Uani 1 1 d . . . . .
H25B H 0.5755 0.8195 0.7336 0.082 Uiso 1 1 calc R U . . .
C26B C 0.58969(18) 0.7809(16) 0.8398(7) 0.062(3) Uani 1 1 d . . . . .
H26B H 0.6043 0.8271 0.8413 0.074 Uiso 1 1 calc R U . . .
C27B C 0.58567(17) 0.7213(13) 0.9045(6) 0.053(2) Uani 1 1 d . . . . .
H27B H 0.5973 0.7361 0.9510 0.063 Uiso 1 1 calc R U . . .
C28B C 0.56561(12) 0.6412(10) 0.9050(5) 0.0375(18) Uani 1 1 d . . . . .
N29B N 0.56122(12) 0.5823(12) 0.9689(3) 0.049(2) Uani 1 1 d . . . . .
H29B H 0.5464 0.5780 0.9694 0.059 Uiso 1 1 calc R U . . .
C30B C 0.57791(19) 0.5282(17) 1.0334(5) 0.070(4) Uani 1 1 d . . . . .
N31B N 0.56791(17) 0.4821(14) 1.0857(6) 0.072(3) Uani 1 1 d . . . . .
H31B H 0.5527 0.4950 1.0782 0.087 Uiso 1 1 calc R U . . .
C32B C 0.5809(2) 0.413(3) 1.1533(6) 0.116(7) Uani 1 1 d . . . . .
H32C H 0.5698 0.3534 1.1730 0.139 Uiso 1 1 calc R U . . .
H32D H 0.5921 0.3424 1.1404 0.139 Uiso 1 1 calc R U . . .
C33B C 0.59225(17) 0.494(2) 1.2053(8) 0.107(5) Uani 1 1 d . . . . .
H33D H 0.6005 0.4316 1.2480 0.160 Uiso 1 1 calc R U . . .
H33E H 0.5815 0.5611 1.2210 0.160 Uiso 1 1 calc R U . . .
H33F H 0.6038 0.5516 1.1877 0.160 Uiso 1 1 calc R U . . .
C34B C 0.4201(2) 0.587(2) 0.7384(10) 0.153(8) Uani 1 1 d . . . . .
H34D H 0.4129 0.6101 0.7790 0.229 Uiso 1 1 calc R U . . .
H34E H 0.4083 0.5447 0.6956 0.229 Uiso 1 1 calc R U . . .
H34F H 0.4265 0.6784 0.7225 0.229 Uiso 1 1 calc R U . . .
O1C O 0.77242(10) 0.1468(8) 0.7833(3) 0.0453(15) Uani 1 1 d . . . . .
O2C O 0.68689(9) 0.2277(8) 0.9629(3) 0.0373(13) Uani 1 1 d . . . . .
O3C O 0.57488(11) 0.3207(10) 0.5234(4) 0.0534(18) Uani 1 1 d . . . . .
O4C O 0.65335(11) 0.3079(9) 0.3237(3) 0.0476(15) Uani 1 1 d . . . . .
C1C C 0.74821(17) 0.4681(14) 0.6132(6) 0.061(3) Uani 1 1 d . . . . .
H1CA H 0.7585 0.5025 0.5831 0.091 Uiso 1 1 calc R U . . .
H1CB H 0.7462 0.5478 0.6471 0.091 Uiso 1 1 calc R U . . .
H1CC H 0.7329 0.4406 0.5797 0.091 Uiso 1 1 calc R U . . .
C2C C 0.75935(16) 0.3317(11) 0.6599(6) 0.046(2) Uani 1 1 d . . . . .
H2CA H 0.7627 0.2541 0.6262 0.055 Uiso 1 1 calc R U . . .
H2CB H 0.7744 0.3605 0.6960 0.055 Uiso 1 1 calc R U . . .
N3C N 0.74369(11) 0.2740(9) 0.7000(4) 0.0352(14) Uani 1 1 d . . . . .
H3CA H 0.7286 0.2958 0.6853 0.042 Uiso 1 1 calc R U . . .
C4C C 0.75228(11) 0.1846(9) 0.7615(4) 0.0279(14) Uani 1 1 d . . . . .
N5C N 0.73487(12) 0.1473(8) 0.7963(4) 0.0397(16) Uani 1 1 d . . . . .
H5CA H 0.7206 0.1779 0.7733 0.048 Uiso 1 1 calc R U . . .
C6C C 0.73703(12) 0.0695(11) 0.8615(4) 0.0386(18) Uani 1 1 d . . . . .
C7C C 0.75698(14) -0.0173(11) 0.8975(4) 0.0393(19) Uani 1 1 d . . . . .
H7CA H 0.7696 -0.0225 0.8750 0.047 Uiso 1 1 calc R U . . .
C8C C 0.75889(15) -0.0934(11) 0.9623(5) 0.0385(18) Uani 1 1 d . . . . .
H8CA H 0.7732 -0.1424 0.9863 0.046 Uiso 1 1 calc R U . . .
C9C C 0.74025(15) -0.1003(11) 0.9937(5) 0.0398(19) Uani 1 1 d . . . . .
H9CA H 0.7412 -0.1612 1.0363 0.048 Uiso 1 1 calc R U . . .
C10C C 0.71955(15) -0.0150(11) 0.9614(5) 0.0421(19) Uani 1 1 d . . . . .
H10C H 0.7072 -0.0105 0.9852 0.051 Uiso 1 1 calc R U . . .
C11C C 0.71778(12) 0.0623(9) 0.8936(4) 0.0313(16) Uani 1 1 d . . . . .
N12C N 0.69753(10) 0.1384(8) 0.8595(3) 0.0285(13) Uani 1 1 d . . . . .
H12C H 0.6929 0.1331 0.8100 0.034 Uiso 1 1 calc R U . . .
C13C C 0.68376(13) 0.2212(10) 0.8924(4) 0.0333(17) Uani 1 1 d . . . . .
N14C N 0.66435(11) 0.2837(8) 0.8444(4) 0.0336(14) Uani 1 1 d . . . . .
H14C H 0.6603 0.2599 0.7964 0.040 Uiso 1 1 calc R U . . .
C15C C 0.65078(15) 0.3879(13) 0.8730(5) 0.052(2) Uani 1 1 d . . . . .
H15E H 0.6603 0.4788 0.8889 0.062 Uiso 1 1 calc R U . . .
H15F H 0.6473 0.3451 0.9181 0.062 Uiso 1 1 calc R U . . .
C16C C 0.62825(19) 0.4293(12) 0.8174(6) 0.058(3) Uani 1 1 d . U . . .
H16E H 0.6194 0.4965 0.8424 0.069 Uiso 1 1 calc R U . . .
H16F H 0.6320 0.4858 0.7760 0.069 Uiso 1 1 calc R U . . .
N17C N 0.61309(11) 0.3052(9) 0.7849(4) 0.0396(16) Uani 1 1 d . . . . .
C18C C 0.59201(16) 0.3605(13) 0.7314(5) 0.056(3) Uani 1 1 d . . . . .
H18E H 0.5839 0.4267 0.7590 0.067 Uiso 1 1 calc R U . . .
H18F H 0.5815 0.2746 0.7134 0.067 Uiso 1 1 calc R U . . .
C19C C 0.59450(16) 0.4421(12) 0.6644(5) 0.047(2) Uani 1 1 d . . . . .
H19E H 0.5786 0.4648 0.6317 0.056 Uiso 1 1 calc R U . . .
H19F H 0.6024 0.5379 0.6812 0.056 Uiso 1 1 calc R U . . .
N20C N 0.60774(12) 0.3632(10) 0.6191(4) 0.0413(17) Uani 1 1 d . . . . .
H20C H 0.6231 0.3524 0.6363 0.050 Uiso 1 1 calc R U . . .
C21C C 0.59628(14) 0.3078(11) 0.5518(5) 0.0377(18) Uani 1 1 d . . . . .
N22C N 0.61130(12) 0.2425(11) 0.5161(4) 0.0448(19) Uani 1 1 d . . . . .
H22C H 0.6264 0.2445 0.5400 0.054 Uiso 1 1 calc R U . . .
C23C C 0.60506(14) 0.1728(11) 0.4453(4) 0.0400(19) Uani 1 1 d . . . . .
C24C C 0.58372(17) 0.1081(15) 0.4192(6) 0.060(3) Uani 1 1 d . . . . .
H24C H 0.5730 0.1047 0.4495 0.071 Uiso 1 1 calc R U . . .
C25C C 0.57739(19) 0.044(2) 0.3437(7) 0.090(5) Uani 1 1 d . . . . .
H25C H 0.5621 0.0045 0.3225 0.108 Uiso 1 1 calc R U . . .
C26C C 0.5934(2) 0.040(2) 0.3051(7) 0.093(5) Uani 1 1 d . . . . .
H26C H 0.5897 -0.0126 0.2588 0.112 Uiso 1 1 calc R U . . .
C27C C 0.6151(2) 0.1101(18) 0.3286(6) 0.075(4) Uani 1 1 d . . . . .
H27C H 0.6257 0.1112 0.2980 0.090 Uiso 1 1 calc R U . . .
C28C C 0.62083(14) 0.1801(12) 0.4006(4) 0.0420(19) Uani 1 1 d . . . . .
N29C N 0.64398(12) 0.2400(9) 0.4329(4) 0.0377(16) Uani 1 1 d . . . . .
H29C H 0.6497 0.2330 0.4821 0.045 Uiso 1 1 calc R U . . .
C30C C 0.65812(14) 0.3076(9) 0.3939(5) 0.0357(17) Uani 1 1 d . . . . .
N31C N 0.67747(14) 0.3627(13) 0.4411(4) 0.061(3) Uani 1 1 d . . . . .
H31C H 0.6789 0.3648 0.4898 0.073 Uiso 1 1 calc R U . . .
C32C C 0.69698(16) 0.4217(11) 0.4107(5) 0.045(2) Uani 1 1 d . . . . .
H32E H 0.7060 0.4987 0.4449 0.054 Uiso 1 1 calc R U . . .
H32F H 0.6903 0.4670 0.3606 0.054 Uiso 1 1 calc R U . . .
C33C C 0.71295(19) 0.2930(14) 0.4046(8) 0.076(4) Uani 1 1 d . . . . .
H33G H 0.7256 0.3287 0.3841 0.113 Uiso 1 1 calc R U . . .
H33H H 0.7038 0.2168 0.3713 0.113 Uiso 1 1 calc R U . . .
H33I H 0.7198 0.2504 0.4547 0.113 Uiso 1 1 calc R U . . .
C34C C 0.6072(6) 0.217(2) 0.8364(15) 0.237(17) Uani 1 1 d . . . . .
H34G H 0.6215 0.1786 0.8719 0.355 Uiso 1 1 calc R U . . .
H34H H 0.5976 0.1333 0.8107 0.355 Uiso 1 1 calc R U . . .
H34I H 0.5981 0.2744 0.8639 0.355 Uiso 1 1 calc R U . . .
N1D N 0.16557(11) -0.0493(8) 0.1356(4) 0.0329(14) Uani 1 1 d . . . . .
C1D C 0.15381(11) 0.0398(10) 0.1865(4) 0.0334(17) Uani 1 1 d . . . . .
H1DA H 0.1507 -0.0280 0.2249 0.040 Uiso 1 1 calc R U . . .
H1DB H 0.1384 0.0769 0.1556 0.040 Uiso 1 1 calc R U . . .
C2D C 0.16838(16) 0.1730(13) 0.2270(5) 0.046(2) Uani 1 1 d . . . . .
H2DA H 0.1845 0.1398 0.2534 0.055 Uiso 1 1 calc R U . . .
H2DB H 0.1696 0.2494 0.1896 0.055 Uiso 1 1 calc R U . . .
C3D C 0.15664(16) 0.2384(13) 0.2830(4) 0.051(2) Uani 1 1 d . . . . .
H3DA H 0.1563 0.1630 0.3217 0.061 Uiso 1 1 calc R U . . .
H3DB H 0.1402 0.2648 0.2567 0.061 Uiso 1 1 calc R U . . .
C4D C 0.16988(18) 0.3807(16) 0.3225(6) 0.062(3) Uani 1 1 d . . . . .
H4DA H 0.1617 0.4204 0.3580 0.093 Uiso 1 1 calc R U . . .
H4DB H 0.1701 0.4560 0.2844 0.093 Uiso 1 1 calc R U . . .
H4DC H 0.1861 0.3544 0.3497 0.093 Uiso 1 1 calc R U . . .
C5D C 0.18629(13) -0.1335(10) 0.1879(4) 0.0358(18) Uani 1 1 d . . . . .
H5DA H 0.1990 -0.0622 0.2103 0.043 Uiso 1 1 calc R U . . .
H5DB H 0.1811 -0.1790 0.2294 0.043 Uiso 1 1 calc R U . . .
C6D C 0.19590(13) -0.2545(11) 0.1467(4) 0.0370(18) Uani 1 1 d . . . . .
H6DA H 0.1834 -0.3281 0.1253 0.044 Uiso 1 1 calc R U . . .
H6DB H 0.2010 -0.2102 0.1047 0.044 Uiso 1 1 calc R U . . .
C7D C 0.21657(16) -0.3311(11) 0.2009(4) 0.0409(19) Uani 1 1 d . . . . .
H7DA H 0.2118 -0.3664 0.2454 0.049 Uiso 1 1 calc R U . . .
H7DB H 0.2296 -0.2595 0.2183 0.049 Uiso 1 1 calc R U . . .
C8D C 0.2248(2) -0.4627(13) 0.1623(6) 0.064(3) Uani 1 1 d . . . . .
H8DA H 0.2380 -0.5123 0.1982 0.096 Uiso 1 1 calc R U . . .
H8DB H 0.2300 -0.4271 0.1193 0.096 Uiso 1 1 calc R U . . .
H8DC H 0.2118 -0.5332 0.1448 0.096 Uiso 1 1 calc R U . . .
C9D C 0.14805(13) -0.1563(10) 0.0872(4) 0.0345(18) Uani 1 1 d . . . . .
H9DA H 0.1557 -0.2058 0.0522 0.041 Uiso 1 1 calc R U . . .
H9DB H 0.1347 -0.0978 0.0564 0.041 Uiso 1 1 calc R U . . .
C10D C 0.13827(12) -0.2759(10) 0.1285(4) 0.0354(18) Uani 1 1 d . . . . .
H10D H 0.1292 -0.2292 0.1604 0.043 Uiso 1 1 calc R U . . .
H10E H 0.1514 -0.3332 0.1616 0.043 Uiso 1 1 calc R U . . .
C11D C 0.12211(18) -0.3814(13) 0.0708(6) 0.057(2) Uani 1 1 d . . . . .
H11A H 0.1086 -0.3242 0.0398 0.068 Uiso 1 1 calc R U . . .
H11B H 0.1310 -0.4217 0.0367 0.068 Uiso 1 1 calc R U . . .
C12D C 0.11288(19) -0.5109(14) 0.1089(6) 0.058(2) Uani 1 1 d . . . . .
H12D H 0.1027 -0.5744 0.0703 0.086 Uiso 1 1 calc R U . . .
H12E H 0.1039 -0.4716 0.1420 0.086 Uiso 1 1 calc R U . . .
H12F H 0.1262 -0.5694 0.1386 0.086 Uiso 1 1 calc R U . . .
C13D C 0.17570(13) 0.0474(10) 0.0854(4) 0.0338(17) Uani 1 1 d . . . . .
H13A H 0.1826 -0.0181 0.0538 0.041 Uiso 1 1 calc R U . . .
H13B H 0.1887 0.1068 0.1176 0.041 Uiso 1 1 calc R U . . .
C14D C 0.15828(14) 0.1547(10) 0.0330(5) 0.0416(19) Uani 1 1 d . . . . .
H14D H 0.1467 0.0970 -0.0057 0.050 Uiso 1 1 calc R U . . .
H14E H 0.1496 0.2116 0.0627 0.050 Uiso 1 1 calc R U . . .
C15D C 0.17123(16) 0.2605(10) -0.0047(5) 0.0431(19) Uani 1 1 d . . . . .
H15G H 0.1806 0.3302 0.0333 0.052 Uiso 1 1 calc R U . . .
H15H H 0.1822 0.2036 -0.0261 0.052 Uiso 1 1 calc R U . . .
C16D C 0.15490(16) 0.3465(13) -0.0657(5) 0.052(2) Uani 1 1 d . . . . .
H16G H 0.1639 0.4169 -0.0873 0.078 Uiso 1 1 calc R U . . .
H16H H 0.1437 0.4009 -0.0451 0.078 Uiso 1 1 calc R U . . .
H16I H 0.1463 0.2782 -0.1050 0.078 Uiso 1 1 calc R U . . .
N1E N 0.33310(19) -0.2099(9) 0.3774(5) 0.057(2) Uani 1 1 d . . . . .
C1E C 0.3484(2) -0.1040(13) 0.3538(6) 0.058(3) Uani 1 1 d . . . . .
H1EA H 0.3584 -0.0556 0.3996 0.070 Uiso 1 1 calc R U . . .
H1EB H 0.3384 -0.0257 0.3236 0.070 Uiso 1 1 calc R U . . .
C2E C 0.3645(2) -0.1618(12) 0.3085(5) 0.068(3) Uani 1 1 d . . . . .
H2EA H 0.3550 -0.1863 0.2568 0.082 Uiso 1 1 calc R U . . .
H2EB H 0.3723 -0.2538 0.3320 0.082 Uiso 1 1 calc R U . . .
C3E C 0.3838(2) -0.0421(16) 0.3046(7) 0.075(4) Uani 1 1 d . . . . .
H3EA H 0.3907 -0.0672 0.2630 0.091 Uiso 1 1 calc R U . . .
H3EB H 0.3764 0.0571 0.2943 0.091 Uiso 1 1 calc R U . . .
C4E C 0.4035(3) -0.0379(17) 0.3801(7) 0.081(4) Uani 1 1 d . . . . .
H4EA H 0.4151 0.0385 0.3774 0.122 Uiso 1 1 calc R U . . .
H4EB H 0.4113 -0.1349 0.3891 0.122 Uiso 1 1 calc R U . . .
H4EC H 0.3966 -0.0146 0.4214 0.122 Uiso 1 1 calc R U . . .
C5E C 0.3196(2) -0.3023(13) 0.3125(7) 0.065(3) Uani 1 1 d . . . . .
H5EA H 0.3100 -0.3757 0.3311 0.078 Uiso 1 1 calc R U . . .
H5EB H 0.3308 -0.3579 0.2916 0.078 Uiso 1 1 calc R U . . .
C6E C 0.3028(3) -0.2079(13) 0.2476(6) 0.079(4) Uani 1 1 d . . . . .
H6EA H 0.3122 -0.1550 0.2186 0.095 Uiso 1 1 calc R U . . .
H6EB H 0.2942 -0.1332 0.2693 0.095 Uiso 1 1 calc R U . . .
C7E C 0.2847(4) -0.317(3) 0.1940(12) 0.124(6) Uani 1 1 d . U . . .
H7EA H 0.2742 -0.3565 0.2228 0.148 Uiso 1 1 calc R U . . .
H7EB H 0.2749 -0.2571 0.1521 0.148 Uiso 1 1 calc R U . . .
C8E C 0.2937(2) -0.4395(12) 0.1620(7) 0.098(5) Uani 1 1 d . . . . .
H8EA H 0.2806 -0.4963 0.1299 0.147 Uiso 1 1 calc R U . . .
H8EB H 0.3029 -0.5036 0.2023 0.147 Uiso 1 1 calc R U . . .
H8EC H 0.3039 -0.4032 0.1317 0.147 Uiso 1 1 calc R U . . .
C9E C 0.3460(2) -0.3209(11) 0.4353(6) 0.061(3) Uani 1 1 d . . . . .
H9EA H 0.3584 -0.3689 0.4166 0.073 Uiso 1 1 calc R U . . .
H9EB H 0.3348 -0.3992 0.4407 0.073 Uiso 1 1 calc R U . . .
C10E C 0.35747(17) -0.2527(12) 0.5137(6) 0.058(2) Uani 1 1 d . . . . .
H10F H 0.3645 -0.1554 0.5076 0.070 Uiso 1 1 calc R U . . .
H10G H 0.3453 -0.2359 0.5405 0.070 Uiso 1 1 calc R U . . .
C11E C 0.37620(13) -0.3546(11) 0.5597(5) 0.052(2) Uani 1 1 d . . . . .
H11C H 0.3702 -0.4578 0.5543 0.062 Uiso 1 1 calc R U . . .
H11D H 0.3795 -0.3267 0.6134 0.062 Uiso 1 1 calc R U . . .
C12E C 0.39922(14) -0.3490(11) 0.5362(5) 0.057(2) Uani 1 1 d . . . . .
H12G H 0.4109 -0.4146 0.5688 0.085 Uiso 1 1 calc R U . . .
H12H H 0.4052 -0.2469 0.5409 0.085 Uiso 1 1 calc R U . . .
H12I H 0.3962 -0.3818 0.4838 0.085 Uiso 1 1 calc R U . . .
C13E C 0.3168(2) -0.1230(12) 0.4133(5) 0.057(3) Uani 1 1 d . . . . .
H13C H 0.3264 -0.0752 0.4600 0.069 Uiso 1 1 calc R U . . .
H13D H 0.3090 -0.0433 0.3784 0.069 Uiso 1 1 calc R U . . .
C14E C 0.2982(2) -0.2180(18) 0.4322(10) 0.086(4) Uani 1 1 d . . . . .
H14F H 0.3056 -0.3008 0.4656 0.103 Uiso 1 1 calc R U . . .
H14G H 0.2876 -0.2603 0.3857 0.103 Uiso 1 1 calc R U . . .
C15E C 0.2835(3) -0.112(3) 0.4743(8) 0.114(7) Uani 1 1 d . . . . .
H15I H 0.2730 -0.1723 0.4962 0.137 Uiso 1 1 calc R U . . .
H15J H 0.2944 -0.0554 0.5153 0.137 Uiso 1 1 calc R U . . .
C16E C 0.2706(2) -0.017(3) 0.4212(9) 0.115(7) Uani 1 1 d . . . . .
H16J H 0.2621 0.0525 0.4449 0.172 Uiso 1 1 calc R U . . .
H16K H 0.2594 -0.0743 0.3823 0.172 Uiso 1 1 calc R U . . .
H16L H 0.2812 0.0382 0.3982 0.172 Uiso 1 1 calc R U . . .
N1F N 0.49973(15) 0.3561(6) 0.5013(5) 0.0430(10) Uani 1 1 d . . . . .
C1F C 0.49176(16) 0.2650(15) 0.4317(5) 0.051(2) Uani 1 1 d . . . . .
H1FA H 0.5056 0.2106 0.4250 0.062 Uiso 1 1 calc R U . . .
H1FB H 0.4866 0.3341 0.3887 0.062 Uiso 1 1 calc R U . . .
C2F C 0.47249(19) 0.1545(13) 0.4260(7) 0.060(3) Uani 1 1 d . . . . .
H2FA H 0.4586 0.2020 0.4361 0.072 Uiso 1 1 calc R U . . .
H2FB H 0.4778 0.0720 0.4620 0.072 Uiso 1 1 calc R U . . .
C3F C 0.4660(2) 0.0907(16) 0.3338(14) 0.155(10) Uani 1 1 d . . . . .
H3FA H 0.4502 0.0445 0.3177 0.186 Uiso 1 1 calc R U . . .
H3FB H 0.4671 0.1711 0.2983 0.186 Uiso 1 1 calc R U . . .
C4F C 0.48460(16) -0.0185(13) 0.3407(7) 0.072(3) Uani 1 1 d . . . . .
H4FA H 0.4826 -0.0692 0.2923 0.108 Uiso 1 1 calc R U . . .
H4FB H 0.4838 -0.0914 0.3793 0.108 Uiso 1 1 calc R U . . .
H4FC H 0.4999 0.0315 0.3550 0.108 Uiso 1 1 calc R U . . .
C5F C 0.52023(15) 0.4484(13) 0.4920(5) 0.045(2) Uani 1 1 d . . . . .
H5FA H 0.5152 0.5002 0.4430 0.054 Uiso 1 1 calc R U . . .
H5FB H 0.5332 0.3800 0.4899 0.054 Uiso 1 1 calc R U . . .
C6F C 0.52996(16) 0.5639(16) 0.5531(5) 0.056(3) Uani 1 1 d . . . . .
H6FA H 0.5370 0.5122 0.6013 0.067 Uiso 1 1 calc R U . . .
H6FB H 0.5168 0.6259 0.5597 0.067 Uiso 1 1 calc R U . . .
C7F C 0.54866(17) 0.6655(15) 0.5348(7) 0.060(3) Uani 1 1 d . . . . .
H7FA H 0.5570 0.7206 0.5807 0.072 Uiso 1 1 calc R U . . .
H7FB H 0.5603 0.6037 0.5190 0.072 Uiso 1 1 calc R U . . .
C8F C 0.5380(3) 0.7732(19) 0.4741(10) 0.105(5) Uani 1 1 d . . . . .
H8FA H 0.5503 0.8387 0.4656 0.158 Uiso 1 1 calc R U . . .
H8FB H 0.5261 0.8329 0.4891 0.158 Uiso 1 1 calc R U . . .
H8FC H 0.5306 0.7191 0.4276 0.158 Uiso 1 1 calc R U . . .
C9F C 0.48008(14) 0.4557(14) 0.5129(5) 0.050(2) Uani 1 1 d . . . . .
H9FA H 0.4669 0.3920 0.5174 0.060 Uiso 1 1 calc R U . . .
H9FB H 0.4860 0.5097 0.5611 0.060 Uiso 1 1 calc R U . . .
C10F C 0.47086(15) 0.5672(14) 0.4515(6) 0.059(3) Uani 1 1 d . . . . .
H10H H 0.4630 0.5154 0.4040 0.070 Uiso 1 1 calc R U . . .
H10I H 0.4840 0.6265 0.4430 0.070 Uiso 1 1 calc R U . . .
C11F C 0.45354(19) 0.6682(18) 0.4747(8) 0.073(3) Uani 1 1 d . . . . .
H11E H 0.4447 0.7243 0.4298 0.088 Uiso 1 1 calc R U . . .
H11F H 0.4421 0.6052 0.4909 0.088 Uiso 1 1 calc R U . . .
C12F C 0.46311(18) 0.7718(12) 0.5330(6) 0.061(3) Uani 1 1 d . . . . .
H12J H 0.4503 0.8287 0.5443 0.092 Uiso 1 1 calc R U . . .
H12K H 0.4737 0.8397 0.5168 0.092 Uiso 1 1 calc R U . . .
H12L H 0.4719 0.7184 0.5782 0.092 Uiso 1 1 calc R U . . .
C13F C 0.50734(16) 0.2612(13) 0.5719(5) 0.045(2) Uani 1 1 d . . . . .
H13E H 0.5116 0.3275 0.6164 0.055 Uiso 1 1 calc R U . . .
H13F H 0.4939 0.1995 0.5758 0.055 Uiso 1 1 calc R U . . .
C14F C 0.52725(17) 0.1641(17) 0.5738(6) 0.067(3) Uani 1 1 d . . . . .
H14H H 0.5412 0.2240 0.5731 0.081 Uiso 1 1 calc R U . . .
H14I H 0.5235 0.0976 0.5294 0.081 Uiso 1 1 calc R U . . .
C15F C 0.53226(16) 0.0713(15) 0.6472(4) 0.081(4) Uani 1 1 d . . . . .
H15K H 0.5439 -0.0064 0.6443 0.098 Uiso 1 1 calc R U . . .
H15L H 0.5399 0.1375 0.6897 0.098 Uiso 1 1 calc R U . . .
C16F C 0.5131(4) 0.001(4) 0.6649(9) 0.165(12) Uani 1 1 d . . . . .
H16M H 0.5186 -0.0514 0.7130 0.247 Uiso 1 1 calc R U . . .
H16N H 0.5058 -0.0702 0.6252 0.247 Uiso 1 1 calc R U . . .
H16O H 0.5014 0.0759 0.6689 0.247 Uiso 1 1 calc R U . . .
N1G N 0.66665(17) -0.2200(10) 0.6212(6) 0.063(3) Uani 1 1 d . . . . .
C1G C 0.65111(18) -0.1046(10) 0.6467(6) 0.050(2) Uani 1 1 d . . . . .
H1GA H 0.6409 -0.0573 0.6010 0.060 Uiso 1 1 calc R U . . .
H1GB H 0.6616 -0.0262 0.6752 0.060 Uiso 1 1 calc R U . . .
C2G C 0.6349(2) -0.1572(15) 0.6960(8) 0.092(5) Uani 1 1 d . . . . .
H2GA H 0.6274 -0.2532 0.6771 0.110 Uiso 1 1 calc R U . . .
H2GB H 0.6442 -0.1706 0.7489 0.110 Uiso 1 1 calc R U . . .
C3G C 0.6170(3) -0.0423(18) 0.6912(9) 0.085(4) Uani 1 1 d . . . . .
H3GA H 0.6105 -0.0555 0.7349 0.103 Uiso 1 1 calc R U . . .
H3GB H 0.6251 0.0550 0.6976 0.103 Uiso 1 1 calc R U . . .
C4G C 0.5978(2) -0.0326(16) 0.6265(10) 0.087(4) Uani 1 1 d . . . . .
H4GA H 0.5874 0.0488 0.6326 0.131 Uiso 1 1 calc R U . . .
H4GB H 0.5890 -0.1263 0.6196 0.131 Uiso 1 1 calc R U . . .
H4GC H 0.6036 -0.0137 0.5824 0.131 Uiso 1 1 calc R U . . .
C5G C 0.6812(3) -0.3079(11) 0.6896(8) 0.089(5) Uani 1 1 d . . . . .
H5GA H 0.6703 -0.3660 0.7105 0.106 Uiso 1 1 calc R U . . .
H5GB H 0.6912 -0.3797 0.6717 0.106 Uiso 1 1 calc R U . . .
C6G C 0.6963(2) -0.2213(13) 0.7504(9) 0.092(5) Uani 1 1 d . . . . .
H6GA H 0.6867 -0.1780 0.7814 0.110 Uiso 1 1 calc R U . . .
H6GB H 0.7033 -0.1383 0.7287 0.110 Uiso 1 1 calc R U . . .
C7G C 0.71585(14) -0.3143(10) 0.8000(5) 0.0478(19) Uani 1 1 d . . . . .
H7GA H 0.7237 -0.3766 0.7698 0.057 Uiso 1 1 calc R U . . .
H7GB H 0.7277 -0.2515 0.8349 0.057 Uiso 1 1 calc R U . . .
C8G C 0.7037(3) -0.398(3) 0.8375(8) 0.189(14) Uani 1 1 d . . . . .
H8GA H 0.7145 -0.4658 0.8718 0.283 Uiso 1 1 calc R U . . .
H8GB H 0.6917 -0.4557 0.8014 0.283 Uiso 1 1 calc R U . . .
H8GC H 0.6961 -0.3331 0.8665 0.283 Uiso 1 1 calc R U . . .
C9G C 0.6505(2) -0.3275(13) 0.5667(8) 0.070(3) Uani 1 1 d . . . . .
H9GA H 0.6605 -0.4059 0.5539 0.084 Uiso 1 1 calc R U . . .
H9GB H 0.6403 -0.3763 0.5941 0.084 Uiso 1 1 calc R U . . .
C10G C 0.6347(4) -0.2683(14) 0.4933(7) 0.123(7) Uani 1 1 d . . . . .
H10J H 0.6445 -0.2432 0.4592 0.148 Uiso 1 1 calc R U . . .
H10K H 0.6271 -0.1755 0.5037 0.148 Uiso 1 1 calc R U . . .
C11G C 0.6156(5) -0.3779(15) 0.4535(9) 0.173(12) Uani 1 1 d . . . . .
H11G H 0.6235 -0.4642 0.4375 0.208 Uiso 1 1 calc R U . . .
H11H H 0.6077 -0.4145 0.4910 0.208 Uiso 1 1 calc R U . . .
C12G C 0.5974(3) -0.326(2) 0.3882(12) 0.159(8) Uani 1 1 d . U . . .
H12M H 0.5904 -0.4115 0.3571 0.238 Uiso 1 1 calc R U . . .
H12N H 0.6044 -0.2585 0.3586 0.238 Uiso 1 1 calc R U . . .
H12O H 0.5852 -0.2737 0.4050 0.238 Uiso 1 1 calc R U . . .
C13G C 0.6831(2) -0.1294(12) 0.5887(9) 0.078(4) Uani 1 1 d . . . . .
H13G H 0.6922 -0.0622 0.6287 0.094 Uiso 1 1 calc R U . . .
H13H H 0.6734 -0.0660 0.5482 0.094 Uiso 1 1 calc R U . . .
C14G C 0.7007(4) -0.214(2) 0.5566(11) 0.109(6) Uani 1 1 d . . . . .
H14J H 0.7108 -0.2756 0.5973 0.131 Uiso 1 1 calc R U . . .
H14K H 0.6918 -0.2826 0.5171 0.131 Uiso 1 1 calc R U . . .
C15G C 0.7156(2) -0.1263(16) 0.5253(8) 0.084(5) Uani 1 1 d . . . . .
H15M H 0.7058 -0.0818 0.4781 0.101 Uiso 1 1 calc R U . . .
H15N H 0.7270 -0.1937 0.5113 0.101 Uiso 1 1 calc R U . . .
C16G C 0.7297(3) 0.000(2) 0.5739(9) 0.088(4) Uani 1 1 d . U . . .
H16P H 0.7393 0.0503 0.5460 0.132 Uiso 1 1 calc R U . . .
H16Q H 0.7398 -0.0417 0.6205 0.132 Uiso 1 1 calc R U . . .
H16R H 0.7187 0.0713 0.5862 0.132 Uiso 1 1 calc R U . . .
N1H N 0.83423(11) -0.0513(8) 0.8630(3) 0.0326(14) Uani 1 1 d . . . . .
C1H C 0.84593(15) 0.0454(11) 0.8155(4) 0.0401(19) Uani 1 1 d . . . . .
H1HA H 0.8608 0.0851 0.8486 0.048 Uiso 1 1 calc R U . . .
H1HB H 0.8501 -0.0188 0.7775 0.048 Uiso 1 1 calc R U . . .
C2H C 0.83176(14) 0.1727(11) 0.7756(4) 0.0369(17) Uani 1 1 d . . . . .
H2HA H 0.8303 0.2489 0.8128 0.044 Uiso 1 1 calc R U . . .
H2HB H 0.8157 0.1377 0.7492 0.044 Uiso 1 1 calc R U . . .
C3H C 0.84321(15) 0.2426(11) 0.7180(5) 0.045(2) Uani 1 1 d . . . . .
H3HA H 0.8594 0.2747 0.7442 0.054 Uiso 1 1 calc R U . . .
H3HB H 0.8442 0.1671 0.6800 0.054 Uiso 1 1 calc R U . . .
C4H C 0.8295(2) 0.3722(14) 0.6797(7) 0.064(3) Uani 1 1 d . . . . .
H4HA H 0.8372 0.4138 0.6434 0.096 Uiso 1 1 calc R U . . .
H4HB H 0.8288 0.4481 0.7171 0.096 Uiso 1 1 calc R U . . .
H4HC H 0.8135 0.3404 0.6532 0.096 Uiso 1 1 calc R U . . .
C5H C 0.81400(12) -0.1378(10) 0.8129(4) 0.0341(18) Uani 1 1 d . . . . .
H5HA H 0.8195 -0.1842 0.7721 0.041 Uiso 1 1 calc R U . . .
H5HB H 0.8013 -0.0669 0.7892 0.041 Uiso 1 1 calc R U . . .
C6H C 0.80352(14) -0.2594(11) 0.8518(4) 0.0352(17) Uani 1 1 d . . . . .
H6HA H 0.7982 -0.2149 0.8933 0.042 Uiso 1 1 calc R U . . .
H6HB H 0.8158 -0.3338 0.8738 0.042 Uiso 1 1 calc R U . . .
C7H C 0.78271(14) -0.3369(12) 0.7966(5) 0.048(2) Uani 1 1 d . . . . .
H7HA H 0.7701 -0.2635 0.7763 0.058 Uiso 1 1 calc R U . . .
H7HB H 0.7879 -0.3776 0.7539 0.058 Uiso 1 1 calc R U . . .
C8H C 0.77323(16) -0.4603(14) 0.8344(6) 0.056(2) Uani 1 1 d . . . . .
H8HA H 0.7597 -0.5061 0.7983 0.084 Uiso 1 1 calc R U . . .
H8HB H 0.7683 -0.4202 0.8770 0.084 Uiso 1 1 calc R U . . .
H8HC H 0.7855 -0.5351 0.8526 0.084 Uiso 1 1 calc R U . . .
C9H C 0.85272(14) -0.1509(11) 0.9117(4) 0.0377(19) Uani 1 1 d . . . . .
H9HA H 0.8462 -0.1970 0.9504 0.045 Uiso 1 1 calc R U . . .
H9HB H 0.8663 -0.0891 0.9383 0.045 Uiso 1 1 calc R U . . .
C10H C 0.86154(15) -0.2748(11) 0.8690(5) 0.042(2) Uani 1 1 d . . . . .
H10L H 0.8481 -0.3332 0.8387 0.050 Uiso 1 1 calc R U . . .
H10M H 0.8699 -0.2311 0.8345 0.050 Uiso 1 1 calc R U . . .
C11H C 0.8779(2) -0.3741(14) 0.9255(5) 0.062(3) Uani 1 1 d . . . . .
H11I H 0.8692 -0.4173 0.9594 0.074 Uiso 1 1 calc R U . . .
H11J H 0.8909 -0.3135 0.9566 0.074 Uiso 1 1 calc R U . . .
C12H C 0.8881(2) -0.4988(14) 0.8889(7) 0.071(3) Uani 1 1 d . . . . .
H12P H 0.8983 -0.5608 0.9280 0.106 Uiso 1 1 calc R U . . .
H12Q H 0.8972 -0.4568 0.8569 0.106 Uiso 1 1 calc R U . . .
H12R H 0.8752 -0.5596 0.8582 0.106 Uiso 1 1 calc R U . . .
C13H C 0.82485(13) 0.0526(11) 0.9140(4) 0.0351(17) Uani 1 1 d . . . . .
H13I H 0.8124 0.1158 0.8817 0.042 Uiso 1 1 calc R U . . .
H13J H 0.8174 -0.0090 0.9455 0.042 Uiso 1 1 calc R U . . .
C14H C 0.84242(12) 0.1509(9) 0.9646(4) 0.0304(16) Uani 1 1 d . . . . .
H14L H 0.8515 0.2054 0.9353 0.037 Uiso 1 1 calc R U . . .
H14M H 0.8535 0.0910 1.0035 0.037 Uiso 1 1 calc R U . . .
C15H C 0.82918(13) 0.2616(13) 1.0021(5) 0.052(2) Uani 1 1 d . . . . .
H15O H 0.8174 0.2062 1.0204 0.062 Uiso 1 1 calc R U . . .
H15P H 0.8206 0.3329 0.9635 0.062 Uiso 1 1 calc R U . . .
C16H C 0.8452(2) 0.3506(12) 1.0692(6) 0.054(2) Uani 1 1 d . . . . .
H16S H 0.8354 0.4114 1.0928 0.081 Uiso 1 1 calc R U . . .
H16T H 0.8558 0.4152 1.0507 0.081 Uiso 1 1 calc R U . . .
H16U H 0.8546 0.2812 1.1064 0.081 Uiso 1 1 calc R U . . .
N1I N 1.00699(12) 0.4634(8) 1.0253(4) 0.0598(18) Uani 1 1 d . . . A 1
C1I C 0.99237(12) 0.5619(8) 1.0621(4) 0.0527(16) Uani 1 1 d . . . A 1
H1IA H 1.0031 0.6114 1.1061 0.063 Uiso 1 1 calc R U . A 1
H1IB H 0.9850 0.6404 1.0259 0.063 Uiso 1 1 calc R U . A 1
C2I C 0.97348(17) 0.4845(11) 1.0877(7) 0.082(3) Uani 1 1 d . . . A 1
H2IA H 0.9805 0.4120 1.1278 0.099 Uiso 1 1 calc R U . A 1
H2IB H 0.9629 0.4304 1.0452 0.099 Uiso 1 1 calc R U . A 1
C3I C 0.9579(3) 0.618(3) 1.1218(11) 0.155(11) Uani 1 1 d . . . A 1
H3IA H 0.9487 0.5722 1.1537 0.186 Uiso 1 1 calc R U . A 1
H3IB H 0.9686 0.6939 1.1517 0.186 Uiso 1 1 calc R U . A 1
C4I C 0.9446(3) 0.673(3) 1.0645(10) 0.161(12) Uani 1 1 d . . . A 1
H4IA H 0.9346 0.7480 1.0789 0.241 Uiso 1 1 calc R U . A 1
H4IB H 0.9348 0.5954 1.0346 0.241 Uiso 1 1 calc R U . A 1
H4IC H 0.9541 0.7205 1.0347 0.241 Uiso 1 1 calc R U . A 1
C5I C 1.02440(13) 0.5617(8) 1.0015(4) 0.0526(16) Uani 1 1 d . . . A 1
H5IA H 1.0156 0.6390 0.9670 0.063 Uiso 1 1 calc R U . A 1
H5IB H 1.0343 0.6128 1.0466 0.063 Uiso 1 1 calc R U . A 1
C6I C 1.0402(2) 0.4824(12) 0.9633(6) 0.088(3) Uani 0.61(3) 1 d . . P A 1
H6IA H 1.0305 0.4322 0.9176 0.105 Uiso 0.61(3) 1 calc R U P A 1
H6IB H 1.0492 0.4050 0.9974 0.105 Uiso 0.61(3) 1 calc R U P A 1
C7I C 1.0580(3) 0.5914(18) 0.9405(8) 0.060(5) Uani 0.61(3) 1 d . . P A 1
H7IA H 1.0698 0.6248 0.9867 0.072 Uiso 0.61(3) 1 calc R U P A 1
H7IB H 1.0664 0.5365 0.9093 0.072 Uiso 0.61(3) 1 calc R U P A 1
C8I C 1.0477(5) 0.7106(17) 0.9024(19) 0.188(13) Uani 0.61(3) 1 d . . P A 1
H8IA H 1.0597 0.7763 0.8924 0.281 Uiso 0.61(3) 1 calc R U P A 1
H8IB H 1.0389 0.7641 0.9322 0.281 Uiso 0.61(3) 1 calc R U P A 1
H8IC H 1.0369 0.6790 0.8545 0.281 Uiso 0.61(3) 1 calc R U P A 1
C6I' C 1.0402(2) 0.4824(12) 0.9633(6) 0.088(3) Uani 0.39(3) 1 d . . P A 2
H6IC H 1.0480 0.3985 0.9941 0.105 Uiso 0.3879 1 d . U P A 2
H6ID H 1.0302 0.4390 0.9143 0.105 Uiso 0.3879 1 d . U P A 2
C7I' C 1.0382(4) 0.597(3) 0.8730(13) 0.050(6) Uiso 0.39(3) 1 d . . P A 2
H7IC H 1.0470 0.5503 0.8404 0.060 Uiso 0.39(3) 1 calc R U P A 2
H7ID H 1.0217 0.6149 0.8437 0.060 Uiso 0.39(3) 1 calc R U P A 2
C8I' C 1.0477(5) 0.7106(17) 0.9024(19) 0.188(13) Uani 0.39(3) 1 d . . P A 2
H8ID H 1.0604 0.7373 0.8803 0.281 Uiso 0.39(3) 1 calc R U P A 2
H8IE H 1.0541 0.6944 0.9566 0.281 Uiso 0.39(3) 1 calc R U P A 2
H8IF H 1.0361 0.7914 0.8939 0.281 Uiso 0.39(3) 1 calc R U P A 2
C9I C 1.01983(19) 0.3414(8) 1.0803(5) 0.071(3) Uani 1 1 d . . . . .
H9IA H 1.0078 0.2839 1.0966 0.085 Uiso 1 1 calc R U . A 1
H9IB H 1.0273 0.2726 1.0520 0.085 Uiso 1 1 calc R U . A 1
C10I C 1.0383(2) 0.3897(13) 1.1497(7) 0.073(4) Uani 1 1 d . . . . .
H10N H 1.0529 0.4134 1.1358 0.088 Uiso 1 1 calc R U . . .
H10O H 1.0329 0.4818 1.1693 0.088 Uiso 1 1 calc R U . . .
C11I C 1.04348(15) 0.2778(10) 1.2094(5) 0.067(2) Uani 1 1 d . . . . .
H11K H 1.0592 0.2966 1.2442 0.081 Uiso 1 1 calc R U . . .
H11L H 1.0435 0.1776 1.1873 0.081 Uiso 1 1 calc R U . . .
C12I C 1.02521(18) 0.2855(16) 1.2514(7) 0.089(3) Uani 1 1 d . . . . .
H12S H 1.0284 0.2091 1.2906 0.133 Uiso 1 1 calc R U . . .
H12T H 1.0097 0.2687 1.2165 0.133 Uiso 1 1 calc R U . . .
H12U H 1.0256 0.3838 1.2746 0.133 Uiso 1 1 calc R U . . .
C13I C 0.99116(19) 0.3853(12) 0.9577(5) 0.076(3) Uani 1 1 d . . . . .
H13K H 1.0012 0.3290 0.9322 0.092 Uiso 1 1 calc R U . A 1
H13L H 0.9814 0.3123 0.9759 0.092 Uiso 1 1 calc R U . A 1
C14I C 0.97519(17) 0.4837(11) 0.9012(5) 0.077(3) Uani 1 1 d . . . . .
H14N H 0.9648 0.5388 0.9257 0.093 Uiso 1 1 calc R U . . .
H14O H 0.9847 0.5571 0.8825 0.093 Uiso 1 1 calc R U . . .
C15I C 0.9605(2) 0.3975(15) 0.8363(7) 0.074(3) Uani 1 1 d . . . . .
H15Q H 0.9474 0.4599 0.8066 0.089 Uiso 1 1 calc R U . . .
H15R H 0.9537 0.3092 0.8545 0.089 Uiso 1 1 calc R U . . .
C16I C 0.9774(4) 0.346(2) 0.7846(11) 0.204(15) Uani 1 1 d . . . . .
H16V H 0.9684 0.2861 0.7424 0.306 Uiso 1 1 calc R U . . .
H16W H 0.9906 0.2879 0.8151 0.306 Uiso 1 1 calc R U . . .
H16X H 0.9835 0.4348 0.7652 0.306 Uiso 1 1 calc R U . . .

loop_
_atom_site_aniso_label
_atom_site_aniso_U_11
_atom_site_aniso_U_22
_atom_site_aniso_U_33
_atom_site_aniso_U_23
_atom_site_aniso_U_13
_atom_site_aniso_U_12
S1 0.0292(7) 0.0233(8) 0.0259(8) -0.0015(7) 0.0104(6) 0.0029(7)
O11 0.039(3) 0.040(3) 0.058(4) 0.001(3) 0.025(3) 0.016(3)
O21 0.038(3) 0.038(3) 0.023(2) -0.001(2) 0.005(2) -0.003(2)
O31 0.037(3) 0.037(3) 0.030(3) 0.007(2) 0.015(2) 0.000(2)
O41 0.036(3) 0.040(3) 0.022(2) -0.002(2) 0.0009(19) -0.012(2)
S2 0.0280(4) 0.0254(5) 0.0360(5) 0.0014(10) 0.0119(3) 0.0040(9)
O12 0.046(3) 0.056(4) 0.053(4) 0.012(3) 0.015(3) 0.026(3)
O22 0.055(3) 0.050(4) 0.074(4) 0.024(3) 0.042(3) 0.024(3)
O32 0.036(2) 0.041(3) 0.039(3) -0.002(2) 0.024(2) -0.008(2)
O42 0.076(5) 0.066(5) 0.037(3) -0.010(3) 0.008(3) -0.033(4)
S3 0.0258(7) 0.0209(8) 0.0322(8) -0.0003(7) 0.0089(7) 0.0021(7)
O13 0.042(3) 0.028(3) 0.051(3) 0.006(2) 0.027(3) -0.002(2)
O23 0.028(2) 0.026(3) 0.037(3) -0.004(2) 0.003(2) -0.004(2)
O33 0.031(2) 0.031(3) 0.050(3) -0.001(2) 0.019(2) 0.013(2)
O43 0.035(3) 0.036(3) 0.042(3) 0.003(2) 0.003(2) 0.003(2)
O1A 0.025(3) 0.058(4) 0.063(4) -0.013(3) 0.022(2) -0.002(3)
O2A 0.034(3) 0.063(4) 0.026(3) -0.001(3) 0.005(2) 0.001(3)
O3A 0.025(3) 0.073(5) 0.043(3) 0.010(3) 0.013(2) 0.005(3)
O4A 0.041(3) 0.102(6) 0.026(3) -0.008(3) 0.012(2) 0.019(3)
C1A 0.044(4) 0.067(6) 0.048(5) -0.003(4) 0.022(4) 0.018(4)
C2A 0.044(5) 0.069(6) 0.058(5) -0.021(5) 0.035(4) -0.003(4)
N3A 0.033(3) 0.061(5) 0.052(4) -0.009(4) 0.027(3) -0.005(3)
C4A 0.045(4) 0.051(5) 0.041(4) 0.003(4) 0.024(4) 0.008(4)
N5A 0.023(3) 0.055(4) 0.026(3) -0.013(3) 0.011(2) -0.001(3)
C6A 0.040(4) 0.019(3) 0.021(3) -0.003(2) 0.013(3) 0.008(3)
C7A 0.039(4) 0.032(4) 0.043(4) -0.004(3) 0.006(3) 0.003(3)
C8A 0.042(4) 0.038(5) 0.039(4) 0.000(3) 0.005(4) -0.010(4)
C9A 0.040(4) 0.042(5) 0.039(4) -0.011(3) 0.010(3) 0.000(4)
C10A 0.031(4) 0.051(5) 0.026(3) -0.012(3) 0.003(3) 0.005(3)
C11A 0.028(3) 0.029(4) 0.025(3) 0.003(3) 0.008(3) 0.010(3)
N12A 0.025(3) 0.050(4) 0.030(3) -0.001(3) 0.009(2) 0.004(3)
C13A 0.018(3) 0.043(4) 0.033(4) 0.006(3) 0.012(3) 0.001(3)
N14A 0.033(3) 0.061(5) 0.022(3) 0.001(3) 0.014(2) -0.009(3)
C15A 0.041(4) 0.042(4) 0.043(4) -0.003(3) 0.026(3) -0.018(3)
C16A 0.030(3) 0.065(6) 0.053(5) -0.004(4) 0.017(3) -0.007(4)
N17A 0.044(4) 0.044(4) 0.035(3) 0.001(3) 0.014(3) 0.013(3)
C18A 0.052(5) 0.068(7) 0.068(6) 0.001(5) 0.021(5) 0.022(5)
C19A 0.033(4) 0.063(6) 0.037(4) 0.006(4) 0.010(3) 0.004(4)
N20A 0.028(3) 0.062(5) 0.037(3) -0.005(3) 0.005(3) -0.005(3)
C21A 0.025(4) 0.064(6) 0.036(4) -0.001(4) 0.006(3) 0.005(4)
N22A 0.026(3) 0.055(4) 0.033(3) 0.001(3) 0.010(3) 0.006(3)
C23A 0.024(3) 0.062(5) 0.039(4) -0.003(4) 0.014(3) 0.015(3)
C24A 0.038(4) 0.096(8) 0.045(5) -0.010(5) 0.016(4) 0.012(5)
C25A 0.057(6) 0.146(12) 0.035(4) 0.014(5) 0.005(4) 0.048(7)
C26A 0.056(5) 0.118(11) 0.059(6) 0.031(6) 0.008(5) 0.036(6)
C27A 0.039(4) 0.087(7) 0.043(4) 0.000(4) 0.016(3) 0.011(4)
C28A 0.023(3) 0.066(5) 0.031(4) -0.013(3) 0.012(3) -0.010(3)
N29A 0.030(3) 0.071(5) 0.022(3) 0.000(3) 0.005(2) 0.007(3)
C30A 0.031(4) 0.095(7) 0.022(3) -0.003(4) 0.011(3) 0.007(4)
N31A 0.037(3) 0.035(3) 0.039(3) 0.004(3) 0.005(3) -0.001(3)
C32A 0.036(4) 0.094(8) 0.043(5) 0.014(5) 0.015(4) 0.024(5)
C33A 0.055(6) 0.185(16) 0.037(4) 0.030(7) 0.011(4) 0.002(7)
C34A 0.027(2) 0.060(5) 0.042(3) -0.019(3) 0.007(2) 0.001(3)
O1B 0.113(6) 0.094(6) 0.061(4) 0.028(4) 0.061(4) 0.044(5)
O2B 0.036(3) 0.238(14) 0.058(4) -0.065(6) 0.024(3) -0.046(6)
O3B 0.063(4) 0.113(6) 0.041(3) -0.013(4) 0.027(3) -0.009(4)
O4B 0.030(3) 0.114(7) 0.081(5) 0.017(5) 0.018(3) 0.023(4)
C1B 0.148(13) 0.138(14) 0.067(6) -0.047(8) -0.054(8) 0.084(11)
C2B 0.100(8) 0.079(8) 0.058(5) 0.020(5) 0.034(5) 0.060(7)
N3B 0.058(4) 0.070(5) 0.040(4) 0.011(4) 0.021(3) 0.035(4)
C4B 0.030(3) 0.080(6) 0.045(4) 0.008(4) 0.026(3) 0.008(4)
N5B 0.042(4) 0.058(5) 0.039(4) 0.005(3) 0.024(3) 0.001(3)
C6B 0.024(3) 0.057(5) 0.049(5) -0.002(4) 0.019(3) 0.001(3)
C7B 0.030(4) 0.062(6) 0.070(6) -0.013(5) 0.019(4) -0.010(4)
C8B 0.032(4) 0.069(6) 0.063(5) -0.018(4) 0.021(4) 0.007(4)
C9B 0.036(4) 0.075(7) 0.077(7) -0.017(6) 0.025(5) 0.010(5)
C10B 0.022(3) 0.080(7) 0.073(6) -0.003(5) 0.009(4) 0.003(4)
C11B 0.043(4) 0.056(6) 0.052(5) -0.018(4) 0.026(4) -0.012(4)
N12B 0.023(3) 0.055(5) 0.068(5) -0.007(4) 0.019(3) -0.009(3)
C13B 0.029(4) 0.072(6) 0.064(5) 0.000(4) 0.029(4) -0.012(4)
N14B 0.030(3) 0.118(8) 0.042(4) -0.019(5) 0.007(3) -0.010(4)
C15B 0.060(5) 0.083(7) 0.082(7) -0.018(5) 0.036(5) -0.008(5)
C16B 0.092(7) 0.116(10) 0.084(7) -0.056(7) 0.016(5) -0.012(7)
N17B 0.040(3) 0.179(10) 0.042(3) -0.005(4) 0.011(2) -0.031(4)
C18B 0.100(8) 0.088(9) 0.108(10) -0.020(7) -0.024(7) -0.001(7)
C19B 0.076(7) 0.103(9) 0.053(5) -0.019(6) 0.022(5) -0.022(6)
N20B 0.045(4) 0.097(7) 0.044(4) -0.018(4) 0.028(3) -0.007(4)
C21B 0.067(6) 0.054(5) 0.041(4) -0.008(4) 0.026(4) -0.008(4)
N22B 0.028(3) 0.056(5) 0.042(4) 0.005(3) 0.015(3) 0.000(3)
C23B 0.032(4) 0.040(4) 0.052(5) 0.009(4) 0.018(3) 0.012(3)
C24B 0.049(5) 0.071(7) 0.040(4) 0.024(4) 0.020(4) 0.008(5)
C25B 0.049(5) 0.095(9) 0.066(6) 0.042(6) 0.024(5) 0.016(6)
C26B 0.038(4) 0.078(8) 0.074(7) 0.029(6) 0.023(5) 0.008(5)
C27B 0.043(5) 0.062(6) 0.056(5) 0.013(5) 0.017(4) 0.013(4)
C28B 0.022(3) 0.047(5) 0.046(4) -0.003(3) 0.013(3) 0.009(3)
N29B 0.033(3) 0.094(6) 0.022(3) 0.010(3) 0.011(2) 0.006(4)
C30B 0.055(6) 0.118(10) 0.033(4) 0.020(5) 0.005(4) 0.041(6)
N31B 0.062(5) 0.101(8) 0.066(5) 0.029(5) 0.037(4) 0.035(6)
C32B 0.050(5) 0.25(2) 0.042(5) 0.035(8) 0.010(4) 0.069(9)
C33B 0.053(5) 0.175(15) 0.098(8) 0.007(9) 0.028(6) 0.027(7)
C34B 0.092(8) 0.176(18) 0.154(14) -0.071(14) -0.027(9) 0.027(10)
O1C 0.039(3) 0.054(4) 0.046(3) 0.011(3) 0.015(2) 0.019(3)
O2C 0.032(3) 0.053(4) 0.027(3) -0.001(2) 0.008(2) -0.004(2)
O3C 0.031(3) 0.083(5) 0.045(3) 0.006(3) 0.007(2) 0.009(3)
O4C 0.047(3) 0.067(4) 0.030(3) 0.006(3) 0.011(2) 0.002(3)
C1C 0.043(5) 0.071(7) 0.073(6) 0.038(5) 0.023(4) 0.017(5)
C2C 0.041(4) 0.045(5) 0.061(5) 0.006(4) 0.028(4) 0.004(4)
N3C 0.028(3) 0.041(4) 0.038(3) 0.010(3) 0.012(3) 0.006(3)
C4C 0.016(3) 0.030(4) 0.037(4) 0.002(3) 0.005(2) 0.006(3)
N5C 0.029(3) 0.040(4) 0.051(4) 0.013(3) 0.012(3) 0.014(3)
C6C 0.021(3) 0.051(5) 0.039(4) -0.002(4) 0.000(3) 0.006(3)
C7C 0.031(3) 0.056(5) 0.033(4) 0.003(3) 0.012(3) 0.017(3)
C8C 0.036(4) 0.041(5) 0.033(4) 0.001(3) -0.001(3) 0.005(3)
C9C 0.037(4) 0.047(5) 0.029(4) 0.008(3) -0.004(3) 0.001(4)
C10C 0.035(4) 0.049(5) 0.046(5) 0.008(4) 0.018(3) 0.002(4)
C11C 0.021(3) 0.035(4) 0.031(3) -0.002(3) -0.005(3) -0.002(3)
N12C 0.026(3) 0.038(3) 0.020(3) 0.010(2) 0.004(2) 0.005(2)
C13C 0.029(3) 0.036(4) 0.033(4) 0.010(3) 0.006(3) -0.012(3)
N14C 0.030(3) 0.035(3) 0.032(3) -0.002(3) 0.001(2) 0.004(3)
C15C 0.035(4) 0.071(6) 0.038(4) -0.024(4) -0.007(3) 0.003(4)
C16C 0.063(5) 0.047(5) 0.061(5) -0.018(4) 0.013(4) 0.005(4)
N17C 0.025(3) 0.049(4) 0.046(4) 0.006(3) 0.013(3) 0.005(3)
C18C 0.036(4) 0.084(7) 0.051(5) -0.012(5) 0.017(4) 0.020(4)
C19C 0.041(4) 0.056(5) 0.046(5) 0.004(4) 0.017(4) 0.025(4)
N20C 0.030(3) 0.059(5) 0.036(3) -0.007(3) 0.012(3) 0.013(3)
C21C 0.032(4) 0.049(5) 0.037(4) 0.010(4) 0.016(3) 0.008(3)
N22C 0.022(3) 0.078(6) 0.036(3) -0.013(4) 0.011(3) -0.003(3)
C23C 0.040(4) 0.051(5) 0.027(4) -0.004(3) 0.005(3) 0.001(4)
C24C 0.042(5) 0.086(8) 0.054(5) -0.039(5) 0.019(4) -0.034(5)
C25C 0.045(5) 0.151(13) 0.082(8) -0.070(8) 0.029(5) -0.053(7)
C26C 0.068(6) 0.167(15) 0.059(6) -0.059(8) 0.039(5) -0.054(8)
C27C 0.061(6) 0.125(11) 0.043(5) -0.047(6) 0.022(4) -0.035(6)
C28C 0.036(4) 0.058(5) 0.028(3) -0.012(3) 0.001(3) -0.008(3)
N29C 0.031(3) 0.056(5) 0.028(3) 0.003(3) 0.010(3) -0.003(3)
C30C 0.036(4) 0.035(4) 0.037(4) 0.007(3) 0.011(3) 0.005(3)
N31C 0.043(4) 0.113(8) 0.035(3) 0.002(4) 0.025(3) -0.018(4)
C32C 0.049(5) 0.048(5) 0.041(4) 0.006(4) 0.019(4) 0.002(4)
C33C 0.056(5) 0.056(6) 0.125(10) -0.032(6) 0.042(6) -0.012(5)
C34C 0.45(4) 0.093(12) 0.32(3) -0.004(15) 0.36(3) 0.005(18)
N1D 0.024(3) 0.042(4) 0.033(3) 0.009(3) 0.007(2) 0.010(3)
C1D 0.015(3) 0.050(4) 0.035(3) -0.005(3) 0.005(2) 0.012(3)
C2D 0.041(4) 0.060(6) 0.035(4) 0.004(4) 0.007(3) 0.006(4)
C3D 0.047(5) 0.078(7) 0.031(4) 0.008(4) 0.018(4) 0.028(5)
C4D 0.048(5) 0.090(8) 0.047(5) -0.013(5) 0.011(4) 0.014(5)
C5D 0.030(4) 0.041(4) 0.035(4) 0.015(3) 0.006(3) 0.014(3)
C6D 0.028(3) 0.051(5) 0.030(4) 0.003(3) 0.004(3) 0.000(3)
C7D 0.050(4) 0.048(5) 0.025(3) -0.006(3) 0.011(3) 0.010(4)
C8D 0.073(6) 0.058(6) 0.049(5) -0.002(4) -0.002(4) 0.043(5)
C9D 0.024(3) 0.046(5) 0.033(4) 0.010(3) 0.006(3) 0.002(3)
C10D 0.022(3) 0.053(5) 0.030(3) 0.011(3) 0.004(3) 0.009(3)
C11D 0.050(5) 0.049(6) 0.070(6) -0.010(5) 0.014(5) -0.014(4)
C12D 0.056(5) 0.057(6) 0.061(6) -0.005(5) 0.019(4) -0.007(4)
C13D 0.024(3) 0.038(4) 0.038(4) 0.013(3) 0.006(3) -0.002(3)
C14D 0.037(4) 0.041(5) 0.042(4) 0.012(4) 0.004(3) 0.008(4)
C15D 0.057(5) 0.036(5) 0.035(4) 0.003(3) 0.009(4) -0.013(4)
C16D 0.039(4) 0.070(7) 0.042(4) 0.017(4) 0.002(4) -0.010(4)
N1E 0.095(6) 0.025(4) 0.046(4) 0.001(3) 0.012(4) 0.006(4)
C1E 0.072(6) 0.046(6) 0.058(6) 0.015(4) 0.022(5) 0.023(5)
C2E 0.129(10) 0.050(6) 0.036(4) 0.013(4) 0.040(5) 0.034(6)
C3E 0.095(8) 0.072(8) 0.073(7) 0.032(6) 0.046(6) 0.049(7)
C4E 0.099(9) 0.077(8) 0.084(7) 0.012(6) 0.053(7) 0.035(7)
C5E 0.075(6) 0.041(6) 0.065(6) -0.005(5) -0.006(5) -0.015(5)
C6E 0.129(10) 0.042(6) 0.046(5) -0.002(4) -0.009(6) 0.014(6)
C7E 0.140(11) 0.115(11) 0.105(9) 0.014(8) 0.015(8) 0.004(9)
C8E 0.113(8) 0.054(5) 0.085(7) -0.047(5) -0.043(6) 0.034(6)
C9E 0.092(7) 0.027(5) 0.051(5) -0.006(4) -0.003(4) -0.010(4)
C10E 0.059(4) 0.049(5) 0.073(5) -0.012(4) 0.028(4) -0.008(3)
C11E 0.050(3) 0.057(5) 0.055(4) 0.001(3) 0.026(3) -0.015(3)
C12E 0.057(4) 0.061(5) 0.064(4) -0.011(4) 0.035(4) -0.001(3)
C13E 0.086(7) 0.049(5) 0.047(4) -0.012(4) 0.034(5) -0.026(5)
C14E 0.079(7) 0.063(8) 0.114(10) 0.018(7) 0.023(7) -0.026(6)
C15E 0.089(9) 0.19(2) 0.067(7) 0.024(10) 0.031(7) 0.012(11)
C16E 0.060(7) 0.19(2) 0.088(9) 0.058(11) 0.017(6) -0.020(9)
N1F 0.0218(14) 0.074(3) 0.0337(18) -0.012(5) 0.0091(13) -0.008(4)
C1F 0.037(4) 0.084(7) 0.033(4) -0.006(4) 0.010(3) 0.004(5)
C2F 0.053(5) 0.056(6) 0.072(7) -0.015(5) 0.021(5) -0.028(5)
C3F 0.052(6) 0.055(7) 0.32(3) 0.011(10) -0.024(9) 0.017(5)
C4F 0.041(4) 0.064(6) 0.107(8) -0.015(5) 0.014(4) -0.005(4)
C5F 0.031(4) 0.063(6) 0.045(4) 0.009(4) 0.016(3) 0.002(4)
C6F 0.036(4) 0.097(8) 0.042(4) -0.002(5) 0.022(4) -0.003(5)
C7F 0.036(4) 0.069(7) 0.073(6) 0.005(5) 0.014(4) -0.019(4)
C8F 0.090(9) 0.097(11) 0.128(12) 0.020(9) 0.028(8) 0.047(8)
C9F 0.021(3) 0.085(7) 0.046(4) -0.015(5) 0.015(3) -0.004(4)
C10F 0.025(4) 0.069(7) 0.077(7) 0.007(5) 0.003(4) 0.005(4)
C11F 0.040(5) 0.087(9) 0.088(8) 0.012(6) 0.009(5) -0.001(5)
C12F 0.057(5) 0.050(5) 0.080(6) -0.018(4) 0.026(5) 0.017(4)
C13F 0.037(4) 0.065(6) 0.037(4) 0.006(4) 0.015(3) 0.000(4)
C14F 0.036(4) 0.115(10) 0.057(6) 0.000(6) 0.022(4) -0.008(5)
C15F 0.066(5) 0.154(10) 0.038(3) 0.050(5) 0.037(4) 0.061(6)
C16F 0.153(16) 0.28(3) 0.071(9) 0.029(13) 0.041(10) -0.067(19)
N1G 0.065(5) 0.027(4) 0.085(6) 0.004(4) 0.002(5) 0.016(4)
C1G 0.063(6) 0.026(4) 0.063(6) 0.012(4) 0.021(5) 0.006(4)
C2G 0.092(8) 0.061(8) 0.104(9) 0.029(7) -0.005(7) -0.047(7)
C3G 0.094(9) 0.080(9) 0.110(10) -0.010(8) 0.074(9) -0.034(8)
C4G 0.065(7) 0.066(8) 0.155(13) 0.000(8) 0.069(8) 0.004(6)
C5G 0.143(12) 0.014(5) 0.076(8) -0.003(4) -0.025(7) -0.019(5)
C6G 0.094(8) 0.021(5) 0.125(11) -0.014(5) -0.031(7) 0.002(5)
C7G 0.043(3) 0.041(4) 0.055(4) -0.005(3) 0.006(3) -0.009(3)
C8G 0.119(11) 0.38(4) 0.063(7) -0.033(12) 0.016(7) -0.172(18)
C9G 0.078(6) 0.035(5) 0.082(7) -0.009(5) -0.004(5) -0.003(4)
C10G 0.212(18) 0.046(6) 0.071(7) -0.002(5) -0.030(9) 0.028(9)
C11G 0.29(3) 0.047(6) 0.090(10) -0.003(6) -0.105(13) -0.010(12)
C12G 0.120(10) 0.133(14) 0.183(15) -0.014(12) -0.025(10) -0.017(10)
C13G 0.066(6) 0.027(5) 0.139(11) -0.022(6) 0.025(7) 0.004(4)
C14G 0.136(14) 0.084(11) 0.124(12) -0.030(9) 0.062(10) 0.046(10)
C15G 0.053(5) 0.086(8) 0.112(10) -0.059(8) 0.022(6) 0.019(5)
C16G 0.080(8) 0.100(10) 0.090(8) -0.015(7) 0.034(7) -0.011(7)
N1H 0.028(3) 0.046(4) 0.027(3) -0.001(3) 0.012(2) 0.008(3)
C1H 0.044(4) 0.053(5) 0.029(3) -0.014(3) 0.021(3) -0.001(4)
C2H 0.034(4) 0.051(5) 0.031(4) 0.000(3) 0.019(3) -0.006(4)
C3H 0.040(4) 0.039(5) 0.059(5) 0.002(4) 0.018(4) -0.001(3)
C4H 0.084(7) 0.056(6) 0.060(6) 0.020(5) 0.033(5) -0.001(5)
C5H 0.024(3) 0.058(5) 0.021(3) 0.005(3) 0.008(3) 0.006(3)
C6H 0.033(4) 0.044(5) 0.033(4) -0.003(3) 0.017(3) -0.008(3)
C7H 0.030(4) 0.058(6) 0.053(5) -0.018(4) 0.006(3) -0.015(4)
C8H 0.042(4) 0.066(6) 0.060(5) 0.003(5) 0.014(4) -0.005(4)
C9H 0.031(4) 0.054(5) 0.028(4) 0.002(3) 0.008(3) 0.004(4)
C10H 0.039(4) 0.049(5) 0.041(4) 0.003(4) 0.016(3) 0.015(4)
C11H 0.075(6) 0.074(7) 0.034(4) -0.005(4) 0.011(4) 0.032(6)
C12H 0.091(8) 0.054(6) 0.067(6) -0.003(5) 0.021(6) 0.032(6)
C13H 0.030(3) 0.054(5) 0.028(3) 0.002(3) 0.019(3) 0.001(3)
C14H 0.030(3) 0.044(4) 0.022(3) -0.003(3) 0.015(3) 0.002(3)
C15H 0.020(3) 0.078(7) 0.054(5) -0.017(5) 0.007(3) 0.008(4)
C16H 0.071(6) 0.038(5) 0.055(5) -0.019(4) 0.019(5) 0.001(4)
N1I 0.068(4) 0.034(4) 0.061(4) 0.002(3) -0.011(3) 0.003(3)
C1I 0.048(3) 0.040(4) 0.065(4) 0.008(3) 0.007(3) -0.012(3)
C2I 0.069(5) 0.050(5) 0.129(9) 0.025(5) 0.031(6) -0.030(4)
C3I 0.079(8) 0.24(3) 0.135(13) 0.073(16) 0.019(8) -0.071(13)
C4I 0.071(8) 0.28(3) 0.145(14) 0.135(19) 0.055(9) 0.062(13)
C5I 0.062(4) 0.036(4) 0.058(4) -0.014(3) 0.013(3) 0.003(3)
C6I 0.103(7) 0.068(7) 0.083(6) -0.025(5) 0.010(6) 0.045(6)
C7I 0.055(7) 0.072(10) 0.049(7) -0.025(6) 0.006(5) 0.033(7)
C8I 0.22(2) 0.053(8) 0.38(4) 0.034(13) 0.25(3) 0.041(11)
C6I' 0.103(7) 0.068(7) 0.083(6) -0.025(5) 0.010(6) 0.045(6)
C8I' 0.22(2) 0.053(8) 0.38(4) 0.034(13) 0.25(3) 0.041(11)
C9I 0.109(6) 0.025(4) 0.054(4) -0.003(3) -0.020(4) 0.001(4)
C10I 0.079(7) 0.035(5) 0.077(6) -0.025(4) -0.028(5) 0.009(4)
C11I 0.076(5) 0.050(5) 0.060(4) -0.008(4) -0.007(4) 0.013(4)
C12I 0.076(5) 0.085(8) 0.098(7) -0.034(7) 0.013(5) -0.016(6)
C13I 0.098(6) 0.054(6) 0.048(5) 0.006(4) -0.029(5) -0.012(5)
C14I 0.080(5) 0.061(6) 0.065(5) 0.007(4) -0.024(4) 0.008(4)
C15I 0.061(6) 0.055(6) 0.080(7) 0.002(5) -0.024(5) -0.001(5)
C16I 0.24(2) 0.118(14) 0.160(16) -0.064(13) -0.102(17) 0.108(16)

loop_
_atom_type_symbol
_atom_type_description
_atom_type_scat_dispersion_real
_atom_type_scat_dispersion_imag
_atom_type_scat_source
C C 0.0181 0.0091 'International Tables Vol C Tables 4.2.6.8 and 6.1.1.4'
H H 0.0000 0.0000 'International Tables Vol C Tables 4.2.6.8 and 6.1.1.4'
N N 0.0311 0.0180 'International Tables Vol C Tables 4.2.6.8 and 6.1.1.4'
O O 0.0492 0.0322 'International Tables Vol C Tables 4.2.6.8 and 6.1.1.4'
S S 0.3331 0.5567 'International Tables Vol C Tables 4.2.6.8 and 6.1.1.4'

loop_
_geom_angle_atom_site_label_1
_geom_angle_atom_site_label_2
_geom_angle_atom_site_label_3
_geom_angle
O21 S1 O31 108.9(3)
O21 S1 O11 107.2(3)
O31 S1 O11 112.5(4)
O21 S1 O41 108.6(3)
O31 S1 O41 109.7(3)
O11 S1 O41 109.8(4)
O42 S2 O12 113.4(3)
O42 S2 O22 107.4(5)
O12 S2 O22 110.3(4)
O42 S2 O32 107.6(4)
O12 S2 O32 110.6(4)
O22 S2 O32 107.4(2)
O13 S3 O33 112.1(3)
O13 S3 O43 108.1(4)
O33 S3 O43 109.8(4)
O13 S3 O23 110.2(3)
O33 S3 O23 109.0(3)
O43 S3 O23 107.6(3)
C2A C1A H1AA 109.5
C2A C1A H1AB 109.5
H1AA C1A H1AB 109.5
C2A C1A H1AC 109.5
H1AA C1A H1AC 109.5
H1AB C1A H1AC 109.5
C1A C2A N3A 110.2(8)
C1A C2A H2AA 109.6
N3A C2A H2AA 109.6
C1A C2A H2AB 109.6
N3A C2A H2AB 109.6
H2AA C2A H2AB 108.1
C4A N3A C2A 122.3(8)
C4A N3A H3AA 118.9
C2A N3A H3AA 118.9
O1A C4A N3A 122.0(7)
O1A C4A N5A 124.8(8)
N3A C4A N5A 113.2(8)
C4A N5A C6A 128.8(7)
C4A N5A H5AA 115.6
C6A N5A H5AA 115.6
C7A C6A C11A 120.5(7)
C7A C6A N5A 122.7(7)
C11A C6A N5A 116.7(7)
C6A C7A C8A 119.9(8)
C6A C7A H7AA 120.0
C8A C7A H7AA 120.1
C9A C8A C7A 118.8(8)
C9A C8A H8AA 120.6
C7A C8A H8AA 120.6
C10A C9A C8A 119.0(8)
C10A C9A H9AA 120.5
C8A C9A H9AA 120.5
C9A C10A C11A 123.9(8)
C9A C10A H10A 118.0
C11A C10A H10A 118.1
C10A C11A C6A 117.3(7)
C10A C11A N12A 123.0(7)
C6A C11A N12A 119.0(6)
C13A N12A C11A 122.0(6)
C13A N12A H12A 119.0
C11A N12A H12A 119.0
O2A C13A N14A 123.0(7)
O2A C13A N12A 125.7(7)
N14A C13A N12A 110.8(6)
C13A N14A C15A 119.3(6)
C13A N14A H14A 120.3
C15A N14A H14A 120.3
N14A C15A C16A 112.8(7)
N14A C15A H15A 109.0
C16A C15A H15A 109.0
N14A C15A H15B 109.0
C16A C15A H15B 109.0
H15A C15A H15B 107.8
N17A C16A C15A 114.2(9)
N17A C16A H16A 108.7
C15A C16A H16A 108.7
N17A C16A H16B 108.7
C15A C16A H16B 108.7
H16A C16A H16B 107.6
C18A N17A C16A 114.9(8)
C18A N17A C34A 109.3(6)
C16A N17A C34A 111.5(6)
N17A C18A C19A 112.5(8)
N17A C18A H18A 109.1
C19A C18A H18A 109.1
N17A C18A H18B 109.1
C19A C18A H18B 109.1
H18A C18A H18B 107.8
N20A C19A C18A 112.8(9)
N20A C19A H19A 109.0
C18A C19A H19A 109.0
N20A C19A H19B 109.0
C18A C19A H19B 109.0
H19A C19A H19B 107.8
C21A N20A C19A 121.1(7)
C21A N20A H20A 119.5
C19A N20A H20A 119.5
O3A C21A N20A 124.1(9)
O3A C21A N22A 122.5(8)
N20A C21A N22A 113.4(7)
C23A N22A C21A 126.0(7)
C23A N22A H22A 117.0
C21A N22A H22A 117.0
N22A C23A C28A 120.2(7)
N22A C23A C24A 123.0(7)
C28A C23A C24A 116.2(8)
C25A C24A C23A 122.6(9)
C25A C24A H24A 118.7
C23A C24A H24A 118.7
C24A C25A C26A 121.8(10)
C24A C25A H25A 119.1
C26A C25A H25A 119.1
C27A C26A C25A 115.9(10)
C27A C26A H26A 122.0
C25A C26A H26A 122.0
C28A C27A C26A 123.6(10)
C28A C27A H27A 118.2
C26A C27A H27A 118.2
C27A C28A N29A 123.3(7)
C27A C28A C23A 119.7(8)
N29A C28A C23A 116.9(8)
C30A N29A C28A 129.8(7)
C30A N29A H29A 115.1
C28A N29A H29A 115.1
O4A C30A N29A 125.1(8)
O4A C30A N31A 119.7(8)
N29A C30A N31A 114.8(7)
C30A N31A C32A 121.3(7)
C30A N31A H31A 119.4
C32A N31A H31A 119.4
N31A C32A C33A 113.9(11)
N31A C32A H32A 108.8
C33A C32A H32A 108.8
N31A C32A H32B 108.8
C33A C32A H32B 108.8
H32A C32A H32B 107.7
C32A C33A H33A 109.5
C32A C33A H33B 109.5
H33A C33A H33B 109.5
C32A C33A H33C 109.5
H33A C33A H33C 109.5
H33B C33A H33C 109.5
N17A C34A H34A 109.5
N17A C34A H34B 109.5
H34A C34A H34B 109.5
N17A C34A H34C 109.5
H34A C34A H34C 109.5
H34B C34A H34C 109.5
C2B C1B H1BA 109.5
C2B C1B H1BB 109.5
H1BA C1B H1BB 109.5
C2B C1B H1BC 109.5
H1BA C1B H1BC 109.5
H1BB C1B H1BC 109.5
C1B C2B N3B 117.4(13)
C1B C2B H2BA 107.9
N3B C2B H2BA 107.9
C1B C2B H2BB 108.0
N3B C2B H2BB 108.0
H2BA C2B H2BB 107.2
C4B N3B C2B 122.0(8)
C4B N3B H3BA 119.0
C2B N3B H3BA 119.0
O1B C4B N5B 127.7(8)
O1B C4B N3B 120.4(9)
N5B C4B N3B 111.2(7)
C4B N5B C6B 126.3(7)
C4B N5B H5BA 116.9
C6B N5B H5BA 116.9
C7B C6B C11B 119.2(8)
C7B C6B N5B 120.6(8)
C11B C6B N5B 120.2(8)
C8B C7B C6B 122.3(10)
C8B C7B H7BA 118.8
C6B C7B H7BA 118.8
C7B C8B C9B 117.8(9)
C7B C8B H8BA 121.1
C9B C8B H8BA 121.1
C10B C9B C8B 121.8(9)
C10B C9B H9BA 119.1
C8B C9B H9BA 119.1
C9B C10B C11B 117.5(10)
C9B C10B H10B 121.3
C11B C10B H10B 121.3
C6B C11B C10B 121.4(9)
C6B C11B N12B 119.1(8)
C10B C11B N12B 119.5(9)
C13B N12B C11B 127.8(7)
C13B N12B H12B 116.1
C11B N12B H12B 116.1
O2B C13B N12B 127.0(9)
O2B C13B N14B 119.2(9)
N12B C13B N14B 113.8(7)
C13B N14B C15B 121.2(8)
C13B N14B H14B 119.4
C15B N14B H14B 119.4
N14B C15B C16B 115.3(9)
N14B C15B H15C 108.4
C16B C15B H15C 108.4
N14B C15B H15D 108.4
C16B C15B H15D 108.4
H15C C15B H15D 107.5
C15B C16B N17B 114.6(11)
C15B C16B H16C 108.6
N17B C16B H16C 108.6
C15B C16B H16D 108.6
N17B C16B H16D 108.6
H16C C16B H16D 107.6
C18B N17B C16B 123.1(12)
C18B N17B C34B 105.6(11)
C16B N17B C34B 104.9(11)
N17B C18B C19B 110.3(12)
N17B C18B H18C 109.6
C19B C18B H18C 109.6
N17B C18B H18D 109.6
C19B C18B H18D 109.6
H18C C18B H18D 108.1
N20B C19B C18B 110.9(12)
N20B C19B H19C 109.5
C18B C19B H19C 109.5
N20B C19B H19D 109.5
C18B C19B H19D 109.5
H19C C19B H19D 108.0
C21B N20B C19B 121.7(9)
C21B N20B H20B 119.2
C19B N20B H20B 119.2
N20B C21B O3B 123.3(10)
N20B C21B N22B 118.3(8)
O3B C21B N22B 118.3(9)
C21B N22B C23B 129.9(8)
C21B N22B H22B 115.0
C23B N22B H22B 115.0
C24B C23B N22B 123.0(9)
C24B C23B C28B 118.6(9)
N22B C23B C28B 118.3(8)
C23B C24B C25B 119.3(9)
C23B C24B H24B 120.4
C25B C24B H24B 120.4
C26B C25B C24B 122.9(10)
C26B C25B H25B 118.6
C24B C25B H25B 118.6
C25B C26B C27B 118.7(11)
C25B C26B H26B 120.6
C27B C26B H26B 120.6
C26B C27B C28B 123.6(10)
C26B C27B H27B 118.2
C28B C27B H27B 118.2
N29B C28B C27B 124.3(8)
N29B C28B C23B 118.8(8)
C27B C28B C23B 116.7(8)
C28B N29B C30B 127.1(8)
C28B N29B H29B 116.4
C30B N29B H29B 116.4
O4B C30B N31B 125.8(9)
O4B C30B N29B 122.0(10)
N31B C30B N29B 112.0(9)
C30B N31B C32B 122.3(9)
C30B N31B H31B 118.8
C32B N31B H31B 118.8
C33B C32B N31B 118.1(19)
C33B C32B H32C 107.8
N31B C32B H32C 107.8
C33B C32B H32D 107.8
N31B C32B H32D 107.8
H32C C32B H32D 107.1
C32B C33B H33D 109.5
C32B C33B H33E 109.5
H33D C33B H33E 109.5
C32B C33B H33F 109.5
H33D C33B H33F 109.5
H33E C33B H33F 109.5
N17B C34B H34D 109.5
N17B C34B H34E 109.5
H34D C34B H34E 109.5
N17B C34B H34F 109.5
H34D C34B H34F 109.5
H34E C34B H34F 109.5
C2C C1C H1CA 109.5
C2C C1C H1CB 109.5
H1CA C1C H1CB 109.5
C2C C1C H1CC 109.5
H1CA C1C H1CC 109.5
H1CB C1C H1CC 109.5
N3C C2C C1C 110.0(7)
N3C C2C H2CA 109.7
C1C C2C H2CA 109.7
N3C C2C H2CB 109.7
C1C C2C H2CB 109.7
H2CA C2C H2CB 108.2
C4C N3C C2C 119.7(7)
C4C N3C H3CA 120.2
C2C N3C H3CA 120.2
O1C C4C N3C 123.7(7)
O1C C4C N5C 124.5(7)
N3C C4C N5C 111.7(6)
C6C N5C C4C 128.7(6)
C6C N5C H5CA 115.7
C4C N5C H5CA 115.7
N5C C6C C11C 119.8(7)
N5C C6C C7C 124.1(7)
C11C C6C C7C 115.9(8)
C8C C7C C6C 123.3(8)
C8C C7C H7CA 118.3
C6C C7C H7CA 118.3
C7C C8C C9C 120.7(8)
C7C C8C H8CA 119.7
C9C C8C H8CA 119.7
C8C C9C C10C 119.4(8)
C8C C9C H9CA 120.3
C10C C9C H9CA 120.3
C11C C10C C9C 118.9(8)
C11C C10C H10C 120.5
C9C C10C H10C 120.5
N12C C11C C10C 119.9(7)
N12C C11C C6C 118.8(7)
C10C C11C C6C 121.2(7)
C13C N12C C11C 128.3(6)
C13C N12C H12C 115.9
C11C N12C H12C 115.9
O2C C13C N12C 123.1(7)
O2C C13C N14C 120.7(8)
N12C C13C N14C 115.7(7)
C13C N14C C15C 119.3(7)
C13C N14C H14C 120.3
C15C N14C H14C 120.3
N14C C15C C16C 113.4(7)
N14C C15C H15E 108.9
C16C C15C H15E 108.9
N14C C15C H15F 108.9
C16C C15C H15F 108.9
H15E C15C H15F 107.7
N17C C16C C15C 115.2(9)
N17C C16C H16E 108.5
C15C C16C H16E 108.5
N17C C16C H16F 108.5
C15C C16C H16F 108.5
H16E C16C H16F 107.5
C34C N17C C18C 110.0(16)
C34C N17C C16C 114.1(14)
C18C N17C C16C 109.6(8)
N17C C18C C19C 118.5(8)
N17C C18C H18E 107.7
C19C C18C H18E 107.7
N17C C18C H18F 107.7
C19C C18C H18F 107.7
H18E C18C H18F 107.1
N20C C19C C18C 115.0(8)
N20C C19C H19E 108.5
C18C C19C H19E 108.5
N20C C19C H19F 108.5
C18C C19C H19F 108.5
H19E C19C H19F 107.5
C21C N20C C19C 119.5(7)
C21C N20C H20C 120.2
C19C N20C H20C 120.2
O3C C21C N20C 124.0(8)
O3C C21C N22C 123.9(8)
N20C C21C N22C 112.0(7)
C21C N22C C23C 126.7(7)
C21C N22C H22C 116.7
C23C N22C H22C 116.7
C24C C23C N22C 120.4(8)
C24C C23C C28C 121.0(8)
N22C C23C C28C 118.5(8)
C23C C24C C25C 118.8(9)
C23C C24C H24C 120.6
C25C C24C H24C 120.6
C26C C25C C24C 119.0(9)
C26C C25C H25C 120.5
C24C C25C H25C 120.5
C25C C26C C27C 123.7(10)
C25C C26C H26C 118.2
C27C C26C H26C 118.2
C26C C27C C28C 117.1(9)
C26C C27C H27C 121.4
C28C C27C H27C 121.4
C23C C28C C27C 120.0(8)
C23C C28C N29C 118.8(7)
C27C C28C N29C 120.6(8)
C30C N29C C28C 126.1(7)
C30C N29C H29C 117.0
C28C N29C H29C 117.0
O4C C30C N31C 126.1(8)
O4C C30C N29C 123.0(8)
N31C C30C N29C 110.8(7)
C30C N31C C32C 119.6(7)
C30C N31C H31C 120.2
C32C N31C H31C 120.2
N31C C32C C33C 108.2(9)
N31C C32C H32E 110.1
C33C C32C H32E 110.1
N31C C32C H32F 110.1
C33C C32C H32F 110.1
H32E C32C H32F 108.4
C32C C33C H33G 109.5
C32C C33C H33H 109.5
H33G C33C H33H 109.5
C32C C33C H33I 109.5
H33G C33C H33I 109.5
H33H C33C H33I 109.5
N17C C34C H34G 109.5
N17C C34C H34H 109.5
H34G C34C H34H 109.5
N17C C34C H34I 109.5
H34G C34C H34I 109.5
H34H C34C H34I 109.5
C13D N1D C9D 109.0(6)
C13D N1D C5D 106.8(6)
C9D N1D C5D 110.9(6)
C13D N1D C1D 113.3(6)
C9D N1D C1D 110.0(6)
C5D N1D C1D 106.8(6)
N1D C1D C2D 114.5(6)
N1D C1D H1DA 108.6
C2D C1D H1DA 108.6
N1D C1D H1DB 108.6
C2D C1D H1DB 108.6
H1DA C1D H1DB 107.6
C3D C2D C1D 109.5(8)
C3D C2D H2DA 109.8
C1D C2D H2DA 109.8
C3D C2D H2DB 109.8
C1D C2D H2DB 109.8
H2DA C2D H2DB 108.2
C2D C3D C4D 111.8(8)
C2D C3D H3DA 109.3
C4D C3D H3DA 109.3
C2D C3D H3DB 109.3
C4D C3D H3DB 109.3
H3DA C3D H3DB 107.9
C3D C4D H4DA 109.5
C3D C4D H4DB 109.5
H4DA C4D H4DB 109.5
C3D C4D H4DC 109.5
H4DA C4D H4DC 109.5
H4DB C4D H4DC 109.5
C6D C5D N1D 112.4(6)
C6D C5D H5DA 109.1
N1D C5D H5DA 109.1
C6D C5D H5DB 109.1
N1D C5D H5DB 109.1
H5DA C5D H5DB 107.9
C7D C6D C5D 109.7(6)
C7D C6D H6DA 109.7
C5D C6D H6DA 109.7
C7D C6D H6DB 109.7
C5D C6D H6DB 109.7
H6DA C6D H6DB 108.2
C6D C7D C8D 110.3(7)
C6D C7D H7DA 109.6
C8D C7D H7DA 109.6
C6D C7D H7DB 109.6
C8D C7D H7DB 109.6
H7DA C7D H7DB 108.1
C7D C8D H8DA 109.5
C7D C8D H8DB 109.5
H8DA C8D H8DB 109.5
C7D C8D H8DC 109.5
H8DA C8D H8DC 109.5
H8DB C8D H8DC 109.5
N1D C9D C10D 116.5(6)
N1D C9D H9DA 108.2
C10D C9D H9DA 108.2
N1D C9D H9DB 108.2
C10D C9D H9DB 108.2
H9DA C9D H9DB 107.3
C9D C10D C11D 109.6(7)
C9D C10D H10D 109.7
C11D C10D H10D 109.7
C9D C10D H10E 109.7
C11D C10D H10E 109.7
H10D C10D H10E 108.2
C12D C11D C10D 112.3(9)
C12D C11D H11A 109.1
C10D C11D H11A 109.1
C12D C11D H11B 109.1
C10D C11D H11B 109.1
H11A C11D H11B 107.9
C11D C12D H12D 109.5
C11D C12D H12E 109.5
H12D C12D H12E 109.5
C11D C12D H12F 109.5
H12D C12D H12F 109.5
H12E C12D H12F 109.5
N1D C13D C14D 115.9(6)
N1D C13D H13A 108.3
C14D C13D H13A 108.3
N1D C13D H13B 108.3
C14D C13D H13B 108.3
H13A C13D H13B 107.4
C15D C14D C13D 110.5(7)
C15D C14D H14D 109.6
C13D C14D H14D 109.6
C15D C14D H14E 109.6
C13D C14D H14E 109.6
H14D C14D H14E 108.1
C16D C15D C14D 111.9(7)
C16D C15D H15G 109.2
C14D C15D H15G 109.2
C16D C15D H15H 109.2
C14D C15D H15H 109.2
H15G C15D H15H 107.9
C15D C16D H16G 109.5
C15D C16D H16H 109.5
H16G C16D H16H 109.5
C15D C16D H16I 109.5
H16G C16D H16I 109.5
H16H C16D H16I 109.5
C1E N1E C5E 111.3(9)
C1E N1E C9E 114.1(9)
C5E N1E C9E 104.8(7)
C1E N1E C13E 108.2(7)
C5E N1E C13E 111.7(9)
C9E N1E C13E 106.7(8)
N1E C1E C2E 118.2(10)
N1E C1E H1EA 107.8
C2E C1E H1EA 107.8
N1E C1E H1EB 107.8
C2E C1E H1EB 107.8
H1EA C1E H1EB 107.1
C1E C2E C3E 111.0(10)
C1E C2E H2EA 109.4
C3E C2E H2EA 109.4
C1E C2E H2EB 109.4
C3E C2E H2EB 109.4
H2EA C2E H2EB 108.0
C4E C3E C2E 110.4(10)
C4E C3E H3EA 109.6
C2E C3E H3EA 109.6
C4E C3E H3EB 109.6
C2E C3E H3EB 109.6
H3EA C3E H3EB 108.1
C3E C4E H4EA 109.5
C3E C4E H4EB 109.5
H4EA C4E H4EB 109.5
C3E C4E H4EC 109.5
H4EA C4E H4EC 109.5
H4EB C4E H4EC 109.5
N1E C5E C6E 113.4(9)
N1E C5E H5EA 108.9
C6E C5E H5EA 108.9
N1E C5E H5EB 108.9
C6E C5E H5EB 108.9
H5EA C5E H5EB 107.7
C5E C6E C7E 108.6(11)
C5E C6E H6EA 110.0
C7E C6E H6EA 110.0
C5E C6E H6EB 110.0
C7E C6E H6EB 110.0
H6EA C6E H6EB 108.4
C8E C7E C6E 118.4(16)
C8E C7E H7EA 107.7
C6E C7E H7EA 107.7
C8E C7E H7EB 107.7
C6E C7E H7EB 107.7
H7EA C7E H7EB 107.1
C7E C8E H8EA 109.5
C7E C8E H8EB 109.5
H8EA C8E H8EB 109.5
C7E C8E H8EC 109.5
H8EA C8E H8EC 109.5
H8EB C8E H8EC 109.5
N1E C9E C10E 114.1(8)
N1E C9E H9EA 108.7
C10E C9E H9EA 108.7
N1E C9E H9EB 108.7
C10E C9E H9EB 108.7
H9EA C9E H9EB 107.6
C11E C10E C9E 110.6(8)
C11E C10E H10F 109.5
C9E C10E H10F 109.5
C11E C10E H10G 109.5
C9E C10E H10G 109.5
H10F C10E H10G 108.1
C10E C11E C12E 113.0(7)
C10E C11E H11C 109.0
C12E C11E H11C 109.0
C10E C11E H11D 109.0
C12E C11E H11D 109.0
H11C C11E H11D 107.8
C11E C12E H12G 109.5
C11E C12E H12H 109.5
H12G C12E H12H 109.5
C11E C12E H12I 109.5
H12G C12E H12I 109.5
H12H C12E H12I 109.5
C14E C13E N1E 113.4(10)
C14E C13E H13C 108.9
N1E C13E H13C 108.9
C14E C13E H13D 108.9
N1E C13E H13D 108.9
H13C C13E H13D 107.7
C13E C14E C15E 107.2(13)
C13E C14E H14F 110.3
C15E C14E H14F 110.3
C13E C14E H14G 110.3
C15E C14E H14G 110.3
H14F C14E H14G 108.5
C16E C15E C14E 106.8(14)
C16E C15E H15I 110.4
C14E C15E H15I 110.4
C16E C15E H15J 110.4
C14E C15E H15J 110.4
H15I C15E H15J 108.6
C15E C16E H16J 109.5
C15E C16E H16K 109.5
H16J C16E H16K 109.5
C15E C16E H16L 109.5
H16J C16E H16L 109.5
H16K C16E H16L 109.5
C1F N1F C5F 106.2(8)
C1F N1F C13F 112.4(5)
C5F N1F C13F 110.3(8)
C1F N1F C9F 111.7(8)
C5F N1F C9F 110.9(4)
C13F N1F C9F 105.6(8)
N1F C1F C2F 119.0(8)
N1F C1F H1FA 107.6
C2F C1F H1FA 107.6
N1F C1F H1FB 107.6
C2F C1F H1FB 107.6
H1FA C1F H1FB 107.0
C1F C2F C3F 104.4(9)
C1F C2F H2FA 110.9
C3F C2F H2FA 110.9
C1F C2F H2FB 110.9
C3F C2F H2FB 110.9
H2FA C2F H2FB 108.9
C4F C3F C2F 100.3(12)
C4F C3F H3FA 111.7
C2F C3F H3FA 111.7
C4F C3F H3FB 111.7
C2F C3F H3FB 111.7
H3FA C3F H3FB 109.5
C3F C4F H4FA 109.5
C3F C4F H4FB 109.5
H4FA C4F H4FB 109.5
C3F C4F H4FC 109.5
H4FA C4F H4FC 109.5
H4FB C4F H4FC 109.5
N1F C5F C6F 116.2(7)
N1F C5F H5FA 108.2
C6F C5F H5FA 108.2
N1F C5F H5FB 108.2
C6F C5F H5FB 108.2
H5FA C5F H5FB 107.4
C5F C6F C7F 113.0(8)
C5F C6F H6FA 109.0
C7F C6F H6FA 109.0
C5F C6F H6FB 109.0
C7F C6F H6FB 109.0
H6FA C6F H6FB 107.8
C8F C7F C6F 111.8(10)
C8F C7F H7FA 109.3
C6F C7F H7FA 109.3
C8F C7F H7FB 109.3
C6F C7F H7FB 109.3
H7FA C7F H7FB 107.9
C7F C8F H8FA 109.5
C7F C8F H8FB 109.5
H8FA C8F H8FB 109.5
C7F C8F H8FC 109.5
H8FA C8F H8FC 109.5
H8FB C8F H8FC 109.5
C10F C9F N1F 114.8(8)
C10F C9F H9FA 108.6
N1F C9F H9FA 108.6
C10F C9F H9FB 108.6
N1F C9F H9FB 108.6
H9FA C9F H9FB 107.5
C9F C10F C11F 108.7(10)
C9F C10F H10H 109.9
C11F C10F H10H 109.9
C9F C10F H10I 109.9
C11F C10F H10I 109.9
H10H C10F H10I 108.3
C12F C11F C10F 116.6(9)
C12F C11F H11E 108.1
C10F C11F H11E 108.1
C12F C11F H11F 108.1
C10F C11F H11F 108.1
H11E C11F H11F 107.3
C11F C12F H12J 109.5
C11F C12F H12K 109.5
H12J C12F H12K 109.5
C11F C12F H12L 109.5
H12J C12F H12L 109.5
H12K C12F H12L 109.5
C14F C13F N1F 114.0(8)
C14F C13F H13E 108.8
N1F C13F H13E 108.8
C14F C13F H13F 108.8
N1F C13F H13F 108.8
H13E C13F H13F 107.7
C13F C14F C15F 107.8(8)
C13F C14F H14H 110.1
C15F C14F H14H 110.1
C13F C14F H14I 110.1
C15F C14F H14I 110.1
H14H C14F H14I 108.5
C16F C15F C14F 118.0(11)
C16F C15F H15K 107.8
C14F C15F H15K 107.8
C16F C15F H15L 107.8
C14F C15F H15L 107.8
H15K C15F H15L 107.1
C15F C16F H16M 109.5
C15F C16F H16N 109.5
H16M C16F H16N 109.5
C15F C16F H16O 109.5
H16M C16F H16O 109.5
H16N C16F H16O 109.5
C13G N1G C9G 115.7(11)
C13G N1G C1G 105.0(7)
C9G N1G C1G 108.1(9)
C13G N1G C5G 109.0(10)
C9G N1G C5G 108.9(8)
C1G N1G C5G 110.0(10)
N1G C1G C2G 118.9(9)
N1G C1G H1GA 107.6
C2G C1G H1GA 107.6
N1G C1G H1GB 107.6
C2G C1G H1GB 107.6
H1GA C1G H1GB 107.0
C3G C2G C1G 107.3(10)
C3G C2G H2GA 110.3
C1G C2G H2GA 110.3
C3G C2G H2GB 110.3
C1G C2G H2GB 110.3
H2GA C2G H2GB 108.5
C4G C3G C2G 119.9(13)
C4G C3G H3GA 107.4
C2G C3G H3GA 107.4
C4G C3G H3GB 107.4
C2G C3G H3GB 107.4
H3GA C3G H3GB 106.9
C3G C4G H4GA 109.5
C3G C4G H4GB 109.5
H4GA C4G H4GB 109.5
C3G C4G H4GC 109.5
H4GA C4G H4GC 109.5
H4GB C4G H4GC 109.5
C6G C5G N1G 116.5(9)
C6G C5G H5GA 108.2
N1G C5G H5GA 108.2
C6G C5G H5GB 108.2
N1G C5G H5GB 108.2
H5GA C5G H5GB 107.3
C5G C6G C7G 112.1(9)
C5G C6G H6GA 109.2
C7G C6G H6GA 109.2
C5G C6G H6GB 109.2
C7G C6G H6GB 109.2
H6GA C6G H6GB 107.9
C8G C7G C6G 101.2(13)
C8G C7G H7GA 111.5
C6G C7G H7GA 111.5
C8G C7G H7GB 111.5
C6G C7G H7GB 111.5
H7GA C7G H7GB 109.4
C7G C8G H8GA 109.5
C7G C8G H8GB 109.5
H8GA C8G H8GB 109.5
C7G C8G H8GC 109.5
H8GA C8G H8GC 109.5
H8GB C8G H8GC 109.5
C10G C9G N1G 119.2(11)
C10G C9G H9GA 107.5
N1G C9G H9GA 107.5
C10G C9G H9GB 107.5
N1G C9G H9GB 107.5
H9GA C9G H9GB 107.0
C9G C10G C11G 113.4(11)
C9G C10G H10J 108.9
C11G C10G H10J 108.9
C9G C10G H10K 108.9
C11G C10G H10K 108.9
H10J C10G H10K 107.7
C12G C11G C10G 118.3(13)
C12G C11G H11G 107.7
C10G C11G H11G 107.7
C12G C11G H11H 107.7
C10G C11G H11H 107.7
H11G C11G H11H 107.1
C11G C12G H12M 109.5
C11G C12G H12N 109.5
H12M C12G H12N 109.5
C11G C12G H12O 109.5
H12M C12G H12O 109.5
H12N C12G H12O 109.5
N1G C13G C14G 117.6(11)
N1G C13G H13G 107.9
C14G C13G H13G 107.9
N1G C13G H13H 107.9
C14G C13G H13H 107.9
H13G C13G H13H 107.2
C15G C14G C13G 116.3(13)
C15G C14G H14J 108.2
C13G C14G H14J 108.2
C15G C14G H14K 108.2
C13G C14G H14K 108.2
H14J C14G H14K 107.4
C14G C15G C16G 117.9(13)
C14G C15G H15M 107.8
C16G C15G H15M 107.8
C14G C15G H15N 107.8
C16G C15G H15N 107.8
H15M C15G H15N 107.2
C15G C16G H16P 109.5
C15G C16G H16Q 109.5
H16P C16G H16Q 109.5
C15G C16G H16R 109.5
H16P C16G H16R 109.5
H16Q C16G H16R 109.5
C9H N1H C5H 112.5(7)
C9H N1H C1H 108.3(6)
C5H N1H C1H 110.3(6)
C9H N1H C13H 108.7(6)
C5H N1H C13H 109.4(6)
C1H N1H C13H 107.5(6)
C2H C1H N1H 116.2(6)
C2H C1H H1HA 108.2
N1H C1H H1HA 108.2
C2H C1H H1HB 108.2
N1H C1H H1HB 108.2
H1HA C1H H1HB 107.4
C1H C2H C3H 111.2(7)
C1H C2H H2HA 109.4
C3H C2H H2HA 109.4
C1H C2H H2HB 109.4
C3H C2H H2HB 109.4
H2HA C2H H2HB 108.0
C4H C3H C2H 111.5(8)
C4H C3H H3HA 109.3
C2H C3H H3HA 109.3
C4H C3H H3HB 109.3
C2H C3H H3HB 109.3
H3HA C3H H3HB 108.0
C3H C4H H4HA 109.5
C3H C4H H4HB 109.5
H4HA C4H H4HB 109.5
C3H C4H H4HC 109.5
H4HA C4H H4HC 109.5
H4HB C4H H4HC 109.5
N1H C5H C6H 115.7(6)
N1H C5H H5HA 108.3
C6H C5H H5HA 108.3
N1H C5H H5HB 108.3
C6H C5H H5HB 108.3
H5HA C5H H5HB 107.4
C5H C6H C7H 111.5(7)
C5H C6H H6HA 109.3
C7H C6H H6HA 109.3
C5H C6H H6HB 109.3
C7H C6H H6HB 109.3
H6HA C6H H6HB 108.0
C8H C7H C6H 111.1(8)
C8H C7H H7HA 109.4
C6H C7H H7HA 109.4
C8H C7H H7HB 109.4
C6H C7H H7HB 109.4
H7HA C7H H7HB 108.0
C7H C8H H8HA 109.5
C7H C8H H8HB 109.5
H8HA C8H H8HB 109.5
C7H C8H H8HC 109.5
H8HA C8H H8HC 109.5
H8HB C8H H8HC 109.5
N1H C9H C10H 114.7(6)
N1H C9H H9HA 108.6
C10H C9H H9HA 108.6
N1H C9H H9HB 108.6
C10H C9H H9HB 108.6
H9HA C9H H9HB 107.6
C11H C10H C9H 108.6(7)
C11H C10H H10L 110.0
C9H C10H H10L 110.0
C11H C10H H10M 110.0
C9H C10H H10M 110.0
H10L C10H H10M 108.4
C10H C11H C12H 112.8(8)
C10H C11H H11I 109.0
C12H C11H H11I 109.0
C10H C11H H11J 109.0
C12H C11H H11J 109.0
H11I C11H H11J 107.8
C11H C12H H12P 109.5
C11H C12H H12Q 109.5
H12P C12H H12Q 109.5
C11H C12H H12R 109.5
H12P C12H H12R 109.5
H12Q C12H H12R 109.5
C14H C13H N1H 116.2(6)
C14H C13H H13I 108.2
N1H C13H H13I 108.2
C14H C13H H13J 108.2
N1H C13H H13J 108.2
H13I C13H H13J 107.4
C13H C14H C15H 108.3(6)
C13H C14H H14L 110.0
C15H C14H H14L 110.0
C13H C14H H14M 110.0
C15H C14H H14M 110.0
H14L C14H H14M 108.4
C14H C15H C16H 114.5(7)
C14H C15H H15O 108.6
C16H C15H H15O 108.6
C14H C15H H15P 108.6
C16H C15H H15P 108.6
H15O C15H H15P 107.6
C15H C16H H16S 109.5
C15H C16H H16T 109.5
H16S C16H H16T 109.5
C15H C16H H16U 109.5
H16S C16H H16U 109.5
H16T C16H H16U 109.5
C5I N1I C13I 110.5(7)
C5I N1I C1I 107.7(6)
C13I N1I C1I 109.9(6)
C5I N1I C9I 110.9(6)
C13I N1I C9I 107.1(6)
C1I N1I C9I 110.9(7)
C2I C1I N1I 115.7(7)
C2I C1I H1IA 108.4
N1I C1I H1IA 108.4
C2I C1I H1IB 108.4
N1I C1I H1IB 108.4
H1IA C1I H1IB 107.4
C1I C2I C3I 108.0(9)
C1I C2I H2IA 110.1
C3I C2I H2IA 110.1
C1I C2I H2IB 110.1
C3I C2I H2IB 110.1
H2IA C2I H2IB 108.4
C4I C3I C2I 104(2)
C4I C3I H3IA 110.9
C2I C3I H3IA 110.9
C4I C3I H3IB 110.9
C2I C3I H3IB 110.9
H3IA C3I H3IB 109.0
C3I C4I H4IA 109.5
C3I C4I H4IB 109.5
H4IA C4I H4IB 109.5
C3I C4I H4IC 109.5
H4IA C4I H4IC 109.5
H4IB C4I H4IC 109.5
C6I C5I N1I 114.8(7)
C6I C5I H5IA 108.6
N1I C5I H5IA 108.6
C6I C5I H5IB 108.6
N1I C5I H5IB 108.6
H5IA C5I H5IB 107.5
C5I C6I C7I 112.1(8)
C5I C6I H6IA 109.2
C7I C6I H6IA 109.2
C5I C6I H6IB 109.2
C7I C6I H6IB 109.2
H6IA C6I H6IB 107.9
C8I C7I C6I 113.5(13)
C8I C7I H7IA 108.9
C6I C7I H7IA 108.9
C8I C7I H7IB 108.9
C6I C7I H7IB 108.9
H7IA C7I H7IB 107.7
C7I C8I H8IA 109.5
C7I C8I H8IB 109.5
H8IA C8I H8IB 109.5
C7I C8I H8IC 109.5
H8IA C8I H8IC 109.5
H8IB C8I H8IC 109.5
H7IC C7I' H7ID 109.7
C10I C9I N1I 117.8(7)
C10I C9I H9IA 107.8
N1I C9I H9IA 107.8
C10I C9I H9IB 107.8
N1I C9I H9IB 107.8
H9IA C9I H9IB 107.2
C11I C10I C9I 113.5(10)
C11I C10I H10N 108.9
C9I C10I H10N 108.9
C11I C10I H10O 108.9
C9I C10I H10O 108.9
H10N C10I H10O 107.7
C10I C11I C12I 109.0(10)
C10I C11I H11K 109.9
C12I C11I H11K 109.9
C10I C11I H11L 109.9
C12I C11I H11L 109.9
H11K C11I H11L 108.3
C11I C12I H12S 109.5
C11I C12I H12T 109.5
H12S C12I H12T 109.5
C11I C12I H12U 109.5
H12S C12I H12U 109.5
H12T C12I H12U 109.5
C14I C13I N1I 115.6(8)
C14I C13I H13K 108.4
N1I C13I H13K 108.4
C14I C13I H13L 108.4
N1I C13I H13L 108.4
H13K C13I H13L 107.4
C15I C14I C13I 111.9(9)
C15I C14I H14N 109.2
C13I C14I H14N 109.2
C15I C14I H14O 109.2
C13I C14I H14O 109.2
H14N C14I H14O 107.9
C14I C15I C16I 107.4(11)
C14I C15I H15Q 110.2
C16I C15I H15Q 110.2
C14I C15I H15R 110.2
C16I C15I H15R 110.2
H15Q C15I H15R 108.5
C15I C16I H16V 109.5
C15I C16I H16W 109.5
H16V C16I H16W 109.5
C15I C16I H16X 109.5
H16V C16I H16X 109.5
H16W C16I H16X 109.5

loop_
_geom_bond_atom_site_label_1
_geom_bond_atom_site_label_2
_geom_bond_distance
S1 O21 1.462(6)
S1 O31 1.471(6)
S1 O11 1.474(6)
S1 O41 1.476(5)
S2 O42 1.440(7)
S2 O12 1.455(7)
S2 O22 1.460(6)
S2 O32 1.496(6)
S3 O13 1.460(6)
S3 O33 1.469(5)
S3 O43 1.484(6)
S3 O23 1.487(5)
O1A C4A 1.268(11)
O2A C13A 1.202(10)
O3A C21A 1.205(10)
O4A C30A 1.222(10)
C1A C2A 1.455(15)
C1A H1AA 0.9800
C1A H1AB 0.9800
C1A H1AC 0.9800
C2A N3A 1.497(10)
C2A H2AA 0.9900
C2A H2AB 0.9900
N3A C4A 1.319(13)
N3A H3AA 0.8800
C4A N5A 1.345(10)
N5A C6A 1.441(9)
N5A H5AA 0.8800
C6A C7A 1.369(11)
C6A C11A 1.408(10)
C7A C8A 1.423(13)
C7A H7AA 0.9500
C8A C9A 1.396(13)
C8A H8AA 0.9500
C9A C10A 1.343(13)
C9A H9AA 0.9500
C10A C11A 1.378(11)
C10A H10A 0.9500
C11A N12A 1.474(10)
N12A C13A 1.392(10)
N12A H12A 0.8800
C13A N14A 1.365(11)
N14A C15A 1.446(10)
N14A H14A 0.8800
C15A C16A 1.499(12)
C15A H15A 0.9900
C15A H15B 0.9900
C16A N17A 1.475(12)
C16A H16A 0.9900
C16A H16B 0.9900
N17A C18A 1.430(14)
N17A C34A 1.500(9)
C18A C19A 1.553(14)
C18A H18A 0.9900
C18A H18B 0.9900
C19A N20A 1.424(12)
C19A H19A 0.9900
C19A H19B 0.9900
N20A C21A 1.386(12)
N20A H20A 0.8800
C21A N22A 1.414(12)
N22A C23A 1.393(12)
N22A H22A 0.8800
C23A C28A 1.421(11)
C23A C24A 1.451(12)
C24A C25A 1.294(17)
C24A H24A 0.9500
C25A C26A 1.453(17)
C25A H25A 0.9500
C26A C27A 1.383(15)
C26A H26A 0.9500
C27A C28A 1.368(14)
C27A H27A 0.9500
C28A N29A 1.385(11)
N29A C30A 1.338(11)
N29A H29A 0.8800
C30A N31A 1.394(11)
N31A C32A 1.404(11)
N31A H31A 0.8800
C32A C33A 1.48(2)
C32A H32A 0.9900
C32A H32B 0.9900
C33A H33A 0.9800
C33A H33B 0.9800
C33A H33C 0.9800
C34A H34A 0.9800
C34A H34B 0.9800
C34A H34C 0.9800
O1B C4B 1.176(11)
O2B C13B 1.242(11)
O3B C21B 1.326(12)
O4B C30B 1.215(13)
C1B C2B 1.40(2)
C1B H1BA 0.9800
C1B H1BB 0.9800
C1B H1BC 0.9800
C2B N3B 1.433(12)
C2B H2BA 0.9900
C2B H2BB 0.9900
N3B C4B 1.426(11)
N3B H3BA 0.8800
C4B N5B 1.382(12)
N5B C6B 1.401(11)
N5B H5BA 0.8800
C6B C7B 1.373(14)
C6B C11B 1.378(14)
C7B C8B 1.363(13)
C7B H7BA 0.9500
C8B C9B 1.426(16)
C8B H8BA 0.9500
C9B C10B 1.371(17)
C9B H9BA 0.9500
C10B C11B 1.412(14)
C10B H10B 0.9500
C11B N12B 1.443(12)
N12B C13B 1.292(13)
N12B H12B 0.8800
C13B N14B 1.408(13)
N14B C15B 1.408(15)
N14B H14B 0.8800
C15B C16B 1.430(15)
C15B H15C 0.9900
C15B H15D 0.9900
C16B N17B 1.527(18)
C16B H16C 0.9900
C16B H16D 0.9900
N17B C18B 1.49(2)
N17B C34B 1.585(19)
C18B C19B 1.63(2)
C18B H18C 0.9900
C18B H18D 0.9900
C19B N20B 1.473(15)
C19B H19C 0.9900
C19B H19D 0.9900
N20B C21B 1.263(14)
N20B H20B 0.8800
C21B N22B 1.358(13)
N22B C23B 1.408(12)
N22B H22B 0.8800
C23B C24B 1.388(13)
C23B C28B 1.455(12)
C24B C25B 1.430(16)
C24B H24B 0.9500
C25B C26B 1.299(18)
C25B H25B 0.9500
C26B C27B 1.389(16)
C26B H26B 0.9500
C27B C28B 1.390(14)
C27B H27B 0.9500
C28B N29B 1.381(12)
N29B C30B 1.411(11)
N29B H29B 0.8800
C30B N31B 1.329(15)
N31B C32B 1.420(14)
N31B H31B 0.8800
C32B C33B 1.24(2)
C32B H32C 0.9900
C32B H32D 0.9900
C33B H33D 0.9800
C33B H33E 0.9800
C33B H33F 0.9800
C34B H34D 0.9800
C34B H34E 0.9800
C34B H34F 0.9800
O1C C4C 1.197(9)
O2C C13C 1.265(10)
O3C C21C 1.235(11)
O4C C30C 1.249(11)
C1C C2C 1.542(13)
C1C H1CA 0.9800
C1C H1CB 0.9800
C1C H1CC 0.9800
C2C N3C 1.430(11)
C2C H2CA 0.9900
C2C H2CB 0.9900
N3C C4C 1.372(10)
N3C H3CA 0.8800
C4C N5C 1.395(10)
N5C C6C 1.369(12)
N5C H5CA 0.8800
C6C C11C 1.420(11)
C6C C7C 1.420(10)
C7C C8C 1.357(13)
C7C H7CA 0.9500
C8C C9C 1.378(13)
C8C H8CA 0.9500
C9C C10C 1.429(12)
C9C H9CA 0.9500
C10C C11C 1.412(12)
C10C H10C 0.9500
C11C N12C 1.374(9)
N12C C13C 1.362(11)
N12C H12C 0.8800
C13C N14C 1.365(10)
N14C C15C 1.424(11)
N14C H14C 0.8800
C15C C16C 1.491(13)
C15C H15E 0.9900
C15C H15F 0.9900
C16C N17C 1.455(13)
C16C H16E 0.9900
C16C H16F 0.9900
N17C C34C 1.358(18)
N17C C18C 1.451(11)
C18C C19C 1.481(15)
C18C H18E 0.9900
C18C H18F 0.9900
C19C N20C 1.473(10)
C19C H19E 0.9900
C19C H19F 0.9900
N20C C21C 1.339(12)
N20C H20C 0.8800
C21C N22C 1.373(11)
N22C C23C 1.404(11)
N22C H22C 0.8800
C23C C24C 1.352(13)
C23C C28C 1.404(12)
C24C C25C 1.462(14)
C24C H24C 0.9500
C25C C26C 1.330(15)
C25C H25C 0.9500
C26C C27C 1.387(16)
C26C H26C 0.9500
C27C C28C 1.427(12)
C27C H27C 0.9500
C28C N29C 1.440(11)
N29C C30C 1.384(11)
N29C H29C 0.8800
C30C N31C 1.330(12)
N31C C32C 1.510(11)
N31C H31C 0.8800
C32C C33C 1.517(14)
C32C H32E 0.9900
C32C H32F 0.9900
C33C H33G 0.9800
C33C H33H 0.9800
C33C H33I 0.9800
C34C H34G 0.9800
C34C H34H 0.9800
C34C H34I 0.9800
N1D C13D 1.510(10)
N1D C9D 1.514(11)
N1D C5D 1.537(8)
N1D C1D 1.537(9)
C1D C2D 1.545(13)
C1D H1DA 0.9900
C1D H1DB 0.9900
C2D C3D 1.512(12)
C2D H2DA 0.9900
C2D H2DB 0.9900
C3D C4D 1.572(17)
C3D H3DA 0.9900
C3D H3DB 0.9900
C4D H4DA 0.9800
C4D H4DB 0.9800
C4D H4DC 0.9800
C5D C6D 1.524(12)
C5D H5DA 0.9900
C5D H5DB 0.9900
C6D C7D 1.517(11)
C6D H6DA 0.9900
C6D H6DB 0.9900
C7D C8D 1.529(11)
C7D H7DA 0.9900
C7D H7DB 0.9900
C8D H8DA 0.9800
C8D H8DB 0.9800
C8D H8DC 0.9800
C9D C10D 1.522(11)
C9D H9DA 0.9900
C9D H9DB 0.9900
C10D C11D 1.547(13)
C10D H10D 0.9900
C10D H10E 0.9900
C11D C12D 1.537(16)
C11D H11A 0.9900
C11D H11B 0.9900
C12D H12D 0.9800
C12D H12E 0.9800
C12D H12F 0.9800
C13D C14D 1.545(10)
C13D H13A 0.9900
C13D H13B 0.9900
C14D C15D 1.506(12)
C14D H14D 0.9900
C14D H14E 0.9900
C15D C16D 1.486(12)
C15D H15G 0.9900
C15D H15H 0.9900
C16D H16G 0.9800
C16D H16H 0.9800
C16D H16I 0.9800
N1E C1E 1.462(15)
N1E C5E 1.497(13)
N1E C9E 1.510(12)
N1E C13E 1.524(14)
C1E C2E 1.517(14)
C1E H1EA 0.9900
C1E H1EB 0.9900
C2E C3E 1.58(2)
C2E H2EA 0.9900
C2E H2EB 0.9900
C3E C4E 1.554(19)
C3E H3EA 0.9900
C3E H3EB 0.9900
C4E H4EA 0.9800
C4E H4EB 0.9800
C4E H4EC 0.9800
C5E C6E 1.580(15)
C5E H5EA 0.9900
C5E H5EB 0.9900
C6E C7E 1.58(2)
C6E H6EA 0.9900
C6E H6EB 0.9900
C7E C8E 1.42(3)
C7E H7EA 0.9900
C7E H7EB 0.9900
C8E H8EA 0.9800
C8E H8EB 0.9800
C8E H8EC 0.9800
C9E C10E 1.549(14)
C9E H9EA 0.9900
C9E H9EB 0.9900
C10E C11E 1.509(14)
C10E H10F 0.9900
C10E H10G 0.9900
C11E C12E 1.537(9)
C11E H11C 0.9900
C11E H11D 0.9900
C12E H12G 0.9800
C12E H12H 0.9800
C12E H12I 0.9800
C13E C14E 1.507(16)
C13E H13C 0.9900
C13E H13D 0.9900
C14E C15E 1.62(3)
C14E H14F 0.9900
C14E H14G 0.9900
C15E C16E 1.36(2)
C15E H15I 0.9900
C15E H15J 0.9900
C16E H16J 0.9800
C16E H16K 0.9800
C16E H16L 0.9800
N1F C1F 1.488(13)
N1F C5F 1.517(12)
N1F C13F 1.521(13)
N1F C9F 1.527(11)
C1F C2F 1.493(15)
C1F H1FA 0.9900
C1F H1FB 0.9900
C2F C3F 1.74(3)
C2F H2FA 0.9900
C2F H2FB 0.9900
C3F C4F 1.452(15)
C3F H3FA 0.9900
C3F H3FB 0.9900
C4F H4FA 0.9800
C4F H4FB 0.9800
C4F H4FC 0.9800
C5F C6F 1.526(16)
C5F H5FA 0.9900
C5F H5FB 0.9900
C6F C7F 1.541(14)
C6F H6FA 0.9900
C6F H6FB 0.9900
C7F C8F 1.487(19)
C7F H7FA 0.9900
C7F H7FB 0.9900
C8F H8FA 0.9800
C8F H8FB 0.9800
C8F H8FC 0.9800
C9F C10F 1.502(16)
C9F H9FA 0.9900
C9F H9FB 0.9900
C10F C11F 1.515(17)
C10F H10H 0.9900
C10F H10I 0.9900
C11F C12F 1.419(18)
C11F H11E 0.9900
C11F H11F 0.9900
C12F H12J 0.9800
C12F H12K 0.9800
C12F H12L 0.9800
C13F C14F 1.458(15)
C13F H13E 0.9900
C13F H13F 0.9900
C14F C15F 1.550(14)
C14F H14H 0.9900
C14F H14I 0.9900
C15F C16F 1.41(2)
C15F H15K 0.9900
C15F H15L 0.9900
C16F H16M 0.9800
C16F H16N 0.9800
C16F H16O 0.9800
N1G C13G 1.514(17)
N1G C9G 1.528(14)
N1G C1G 1.543(13)
N1G C5G 1.541(14)
C1G C2G 1.564(17)
C1G H1GA 0.9900
C1G H1GB 0.9900
C2G C3G 1.47(2)
C2G H2GA 0.9900
C2G H2GB 0.9900
C3G C4G 1.41(2)
C3G H3GA 0.9900
C3G H3GB 0.9900
C4G H4GA 0.9800
C4G H4GB 0.9800
C4G H4GC 0.9800
C5G C6G 1.454(15)
C5G H5GA 0.9900
C5G H5GB 0.9900
C6G C7G 1.515(14)
C6G H6GA 0.9900
C6G H6GB 0.9900
C7G C8G 1.356(19)
C7G H7GA 0.9900
C7G H7GB 0.9900
C8G H8GA 0.9800
C8G H8GB 0.9800
C8G H8GC 0.9800
C9G C10G 1.518(17)
C9G H9GA 0.9900
C9G H9GB 0.9900
C10G C11G 1.53(2)
C10G H10J 0.9900
C10G H10K 0.9900
C11G C12G 1.46(2)
C11G H11G 0.9900
C11G H11H 0.9900
C12G H12M 0.9800
C12G H12N 0.9800
C12G H12O 0.9800
C13G C14G 1.533(16)
C13G H13G 0.9900
C13G H13H 0.9900
C14G C15G 1.42(2)
C14G H14J 0.9900
C14G H14K 0.9900
C15G C16G 1.54(2)
C15G H15M 0.9900
C15G H15N 0.9900
C16G H16P 0.9800
C16G H16Q 0.9800
C16G H16R 0.9800
N1H C9H 1.507(10)
N1H C5H 1.513(11)
N1H C1H 1.529(11)
N1H C13H 1.533(10)
C1H C2H 1.490(13)
C1H H1HA 0.9900
C1H H1HB 0.9900
C2H C3H 1.541(12)
C2H H2HA 0.9900
C2H H2HB 0.9900
C3H C4H 1.486(14)
C3H H3HA 0.9900
C3H H3HB 0.9900
C4H H4HA 0.9800
C4H H4HB 0.9800
C4H H4HC 0.9800
C5H C6H 1.530(12)
C5H H5HA 0.9900
C5H H5HB 0.9900
C6H C7H 1.534(11)
C6H H6HA 0.9900
C6H H6HB 0.9900
C7H C8H 1.500(15)
C7H H7HA 0.9900
C7H H7HB 0.9900
C8H H8HA 0.9800
C8H H8HB 0.9800
C8H H8HC 0.9800
C9H C10H 1.536(12)
C9H H9HA 0.9900
C9H H9HB 0.9900
C10H C11H 1.507(13)
C10H H10L 0.9900
C10H H10M 0.9900
C11H C12H 1.515(14)
C11H H11I 0.9900
C11H H11J 0.9900
C12H H12P 0.9800
C12H H12Q 0.9800
C12H H12R 0.9800
C13H C14H 1.485(12)
C13H H13I 0.9900
C13H H13J 0.9900
C14H C15H 1.542(11)
C14H H14L 0.9900
C14H H14M 0.9900
C15H C16H 1.561(13)
C15H H15O 0.9900
C15H H15P 0.9900
C16H H16S 0.9800
C16H H16T 0.9800
C16H H16U 0.9800
N1I C5I 1.510(11)
N1I C13I 1.513(11)
N1I C1I 1.520(11)
N1I C9I 1.548(10)
C1I C2I 1.498(10)
C1I H1IA 0.9900
C1I H1IB 0.9900
C2I C3I 1.73(3)
C2I H2IA 0.9900
C2I H2IB 0.9900
C3I C4I 1.24(2)
C3I H3IA 0.9900
C3I H3IB 0.9900
C4I H4IA 0.9800
C4I H4IB 0.9800
C4I H4IC 0.9800
C5I C6I 1.496(11)
C5I H5IA 0.9900
C5I H5IB 0.9900
C6I C7I 1.58(2)
C6I H6IA 0.9900
C6I H6IB 0.9900
C7I C8I 1.34(3)
C7I H7IA 0.9900
C7I H7IB 0.9900
C8I H8IA 0.9800
C8I H8IB 0.9800
C8I H8IC 0.9800
C7I' H7IC 0.9900
C7I' H7ID 0.9900
C9I C10I 1.502(12)
C9I H9IA 0.9900
C9I H9IB 0.9900
C10I C11I 1.464(16)
C10I H10N 0.9900
C10I H10O 0.9900
C11I C12I 1.492(15)
C11I H11K 0.9900
C11I H11L 0.9900
C12I H12S 0.9800
C12I H12T 0.9800
C12I H12U 0.9800
C13I C14I 1.493(11)
C13I H13K 0.9900
C13I H13L 0.9900
C14I C15I 1.492(14)
C14I H14N 0.9900
C14I H14O 0.9900
C15I C16I 1.63(3)
C15I H15Q 0.9900
C15I H15R 0.9900
C16I H16V 0.9800
C16I H16W 0.9800
C16I H16X 0.9800

loop_
_geom_hbond_atom_site_label_D
_geom_hbond_atom_site_label_H
_geom_hbond_atom_site_label_A
_geom_hbond_distance_DH
_geom_hbond_distance_HA
_geom_hbond_distance_DA
_geom_hbond_angle_DHA
_geom_hbond_site_symmetry_A
N3A H3AA S1 0.88 3.03 3.886(7) 165.4 .
N3A H3AA O11 0.88 2.39 3.239(10) 161.7 .
N3A H3AA O41 0.88 2.59 3.298(9) 137.7 .
N5A H5AA O41 0.88 2.00 2.813(8) 153.2 .
C7A H7AA O1A 0.95 2.26 2.896(11) 123.5 .
N12A H12A O41 0.88 1.93 2.789(8) 166.6 .
N14A H14A O31 0.88 2.30 3.071(8) 146.7 .
N20A H20A O31 0.88 2.12 2.987(9) 169.7 .
N22A H22A S1 0.88 3.00 3.869(7) 168.1 .
N22A H22A O21 0.88 1.95 2.820(9) 167.3 .
C24A H24A O3A 0.95 2.46 2.955(14) 112.1 .
C27A H27A O4A 0.95 2.45 2.977(12) 115.0 .
N29A H29A O21 0.88 1.89 2.742(8) 162.6 .
N31A H31A O11 0.88 2.29 3.129(10) 158.9 .
N3B H3BA S2 0.88 2.93 3.790(8) 167.5 .
N3B H3BA O12 0.88 2.08 2.937(11) 162.9 .
N5B H5BA O22 0.88 1.92 2.800(10) 174.8 .
C7B H7BA O1B 0.95 2.30 2.885(14) 119.5 .
C10B H10B O2B 0.95 2.40 2.914(15) 113.2 .
N12B H12B O22 0.88 1.84 2.714(9) 170.6 .
N14B H14B O22 0.88 2.57 3.245(11) 134.5 .
N14B H14B O42 0.88 2.45 3.227(12) 146.9 .
N20B H20B S2 0.88 2.96 3.818(8) 165.0 .
N20B H20B O42 0.88 2.13 2.989(11) 165.3 .
N22B H22B O32 0.88 1.87 2.747(9) 176.0 .
C24B H24B O3B 0.95 2.31 2.865(15) 116.8 .
C27B H27B O4B 0.95 2.44 2.943(14) 113.0 .
N29B H29B O32 0.88 1.91 2.785(9) 177.0 .
N31B H31B O12 0.88 2.38 3.146(13) 146.1 .
N3C H3CA O13 0.88 2.34 3.202(9) 165.1 .
N3C H3CA O43 0.88 2.64 3.334(9) 136.0 .
N5C H5CA O43 0.88 1.97 2.804(9) 157.6 .
C7C H7CA O1C 0.95 2.32 2.918(11) 120.5 .
C10C H10C O2C 0.95 2.44 2.920(11) 111.4 .
N12C H12C O43 0.88 2.02 2.871(9) 161.8 .
N14C H14C O33 0.88 2.32 3.028(9) 137.6 .
N20C H20C O33 0.88 2.14 3.010(9) 169.0 .
N22C H22C S3 0.88 3.03 3.893(7) 168.6 .
N22C H22C O23 0.88 1.95 2.809(9) 165.4 .
C24C H24C O3C 0.95 2.36 2.859(13) 112.3 .
C27C H27C O4C 0.95 2.37 2.899(14) 114.8 .
N29C H29C S3 0.88 3.02 3.881(7) 165.4 .
N29C H29C O23 0.88 1.82 2.696(9) 173.2 .
N31C H31C O13 0.88 2.29 3.153(10) 167.5 .
C1D H1DA O4C 0.99 2.32 3.288(11) 166.0 2_445
C5D H5DA O1A 0.99 2.52 3.455(12) 158.3 .
C6D H6DB O2C 0.99 2.58 3.292(9) 128.5 2_444
C9D H9DB O4B 0.99 2.37 3.276(10) 152.1 2_444
C13D H13B O1A 0.99 2.53 3.457(10) 156.1 .
C1E H1EB S1 0.99 3.02 3.784(10) 135.2 .
C1E H1EB O41 0.99 2.44 3.375(11) 157.3 .
C5E H5EA O11 0.99 2.38 3.248(14) 145.3 1_545
C5E H5EB O31 0.99 2.50 3.152(14) 123.4 1_545
C9E H9EB O11 0.99 2.52 3.398(13) 148.2 1_545
C13E H13D O41 0.99 2.54 3.441(13) 151.1 .
C1F H1FB O1B 0.99 2.20 3.168(14) 165.0 1_554
C2F H2FA O3A 0.99 2.57 3.559(13) 173.5 .
C5F H5FB O3C 0.99 2.43 3.326(11) 150.0 .
C9F H9FA O3A 0.99 2.48 3.382(11) 151.2 .
C13F H13E O3B 0.99 2.24 3.212(14) 167.9 .
C14F H14H O3C 0.99 2.56 3.493(13) 157.5 .
C1G H1GB S3 0.99 2.99 3.769(10) 136.7 .
C1G H1GB O43 0.99 2.40 3.344(13) 159.2 .
C1G H1GA O23 0.99 2.61 3.061(11) 108.0 .
C5G H5GA O33 0.99 2.46 3.136(13) 125.0 1_545
C5G H5GB O13 0.99 2.40 3.242(14) 142.8 1_545
C13G H13G O43 0.99 2.54 3.382(13) 143.3 .
C1H H1HB O4A 0.99 2.45 3.391(10) 159.4 2_545
C5H H5HB O1C 0.99 2.56 3.488(10) 157.0 .
C6H H6HA O2A 0.99 2.62 3.323(9) 128.0 2_546
C9H H9HB O2B 0.99 2.30 3.248(13) 159.5 2_545
C13H H13I O1C 0.99 2.57 3.475(10) 151.1 .
C1I H1IB O42 0.99 2.58 3.498(11) 153.3 2
C5I H5IA O42 0.99 2.66 3.546(12) 149.7 2
C9I H9IA O22 0.99 2.64 3.340(12) 127.4 2_545
C9I H9IB O32 0.99 2.45 3.230(10) 135.3 2_545
C13I H13K O32 0.99 2.52 3.173(13) 122.9 2_545
C13I H13L O22 0.99 2.53 3.355(13) 140.3 2_545

loop_
_geom_torsion_atom_site_label_1
_geom_torsion_atom_site_label_2
_geom_torsion_atom_site_label_3
_geom_torsion_atom_site_label_4
_geom_torsion
C1A C2A N3A C4A -153.8(10)
C2A N3A C4A O1A -3.2(16)
C2A N3A C4A N5A 178.1(9)
O1A C4A N5A C6A 1.2(15)
N3A C4A N5A C6A 179.8(8)
C4A N5A C6A C7A -8.3(13)
C4A N5A C6A C11A 168.7(8)
C11A C6A C7A C8A 4.7(12)
N5A C6A C7A C8A -178.3(8)
C6A C7A C8A C9A -5.1(13)
C7A C8A C9A C10A 6.9(14)
C8A C9A C10A C11A -8.8(15)
C9A C10A C11A C6A 8.2(13)
C9A C10A C11A N12A 178.6(8)
C7A C6A C11A C10A -6.0(11)
N5A C6A C11A C10A 176.9(7)
C7A C6A C11A N12A -176.8(7)
N5A C6A C11A N12A 6.1(10)
C10A C11A N12A C13A 42.5(11)
C6A C11A N12A C13A -147.2(7)
C11A N12A C13A O2A 3.2(12)
C11A N12A C13A N14A 175.5(7)
O2A C13A N14A C15A 3.3(13)
N12A C13A N14A C15A -169.1(7)
C13A N14A C15A C16A -168.4(8)
N14A C15A C16A N17A 57.9(10)
C15A C16A N17A C18A 175.1(8)
C15A C16A N17A C34A 50.1(9)
C16A N17A C18A C19A 59.4(12)
C34A N17A C18A C19A -174.4(8)
N17A C18A C19A N20A 59.1(11)
C18A C19A N20A C21A 106.3(10)
C19A N20A C21A O3A -3.3(16)
C19A N20A C21A N22A 178.8(8)
O3A C21A N22A C23A 1.3(15)
N20A C21A N22A C23A 179.2(9)
C21A N22A C23A C28A 153.8(9)
C21A N22A C23A C24A -35.7(15)
N22A C23A C24A C25A -174.6(13)
C28A C23A C24A C25A -3.8(18)
C23A C24A C25A C26A 0(2)
C24A C25A C26A C27A 3(3)
C25A C26A C27A C28A -1(2)
C26A C27A C28A N29A -179.7(13)
C26A C27A C28A C23A -2.9(19)
N22A C23A C28A C27A 176.5(10)
C24A C23A C28A C27A 5.4(15)
N22A C23A C28A N29A -6.5(14)
C24A C23A C28A N29A -177.6(9)
C27A C28A N29A C30A 26.6(17)
C23A C28A N29A C30A -150.3(11)
C28A N29A C30A O4A 3(2)
C28A N29A C30A N31A 175.5(9)
O4A C30A N31A C32A -17.7(16)
N29A C30A N31A C32A 169.0(10)
C30A N31A C32A C33A -74.0(12)
C1B C2B N3B C4B -81.8(17)
C2B N3B C4B O1B -5.1(19)
C2B N3B C4B N5B -175.9(11)
O1B C4B N5B C6B 7(2)
N3B C4B N5B C6B 177.2(10)
C4B N5B C6B C7B 20.5(16)
C4B N5B C6B C11B -158.7(11)
C11B C6B C7B C8B -1.1(17)
N5B C6B C7B C8B 179.7(10)
C6B C7B C8B C9B 0.7(18)
C7B C8B C9B C10B 1(2)
C8B C9B C10B C11B -2(2)
C7B C6B C11B C10B -0.1(16)
N5B C6B C11B C10B 179.1(10)
C7B C6B C11B N12B -179.7(10)
N5B C6B C11B N12B -0.5(14)
C9B C10B C11B C6B 1.6(18)
C9B C10B C11B N12B -178.8(11)
C6B C11B N12B C13B 148.3(11)
C10B C11B N12B C13B -31.3(17)
C11B N12B C13B O2B 3(2)
C11B N12B C13B N14B -172.9(11)
O2B C13B N14B C15B -9(2)
N12B C13B N14B C15B 167.6(12)
C13B N14B C15B C16B 172.5(12)
N14B C15B C16B N17B -53.9(16)
C15B C16B N17B C18B -174.1(10)
C15B C16B N17B C34B -53.7(12)
C16B N17B C18B C19B -66.8(14)
C34B N17B C18B C19B 173.1(12)
N17B C18B C19B N20B -63.6(16)
C18B C19B N20B C21B -102.7(14)
C19B N20B C21B O3B 3.4(19)
C19B N20B C21B N22B 178.7(11)
N20B C21B N22B C23B 176.9(10)
O3B C21B N22B C23B -7.6(17)
C21B N22B C23B C24B 28.4(16)
C21B N22B C23B C28B -156.2(10)
N22B C23B C24B C25B 176.9(10)
C28B C23B C24B C25B 1.6(15)
C23B C24B C25B C26B 1(2)
C24B C25B C26B C27B -5(2)
C25B C26B C27B C28B 5.7(19)
C26B C27B C28B N29B -179.4(10)
C26B C27B C28B C23B -3.1(15)
C24B C23B C28B N29B 176.0(9)
N22B C23B C28B N29B 0.4(12)
C24B C23B C28B C27B -0.5(13)
N22B C23B C28B C27B -176.1(8)
C27B C28B N29B C30B -32.2(17)
C23B C28B N29B C30B 151.6(11)
C28B N29B C30B O4B 3(2)
C28B N29B C30B N31B 178.5(11)
O4B C30B N31B C32B -9(3)
N29B C30B N31B C32B 175.2(15)
C30B N31B C32B C33B 80.2(17)
C1C C2C N3C C4C -160.0(9)
C2C N3C C4C O1C -2.3(13)
C2C N3C C4C N5C 175.9(8)
O1C C4C N5C C6C 3.3(15)
N3C C4C N5C C6C -175.0(8)
C4C N5C C6C C11C 170.5(8)
C4C N5C C6C C7C -15.0(15)
N5C C6C C7C C8C 179.7(9)
C11C C6C C7C C8C -5.5(14)
C6C C7C C8C C9C 5.7(15)
C7C C8C C9C C10C -5.9(15)
C8C C9C C10C C11C 6.4(14)
C9C C10C C11C N12C 176.5(8)
C9C C10C C11C C6C -6.7(14)
N5C C6C C11C N12C -2.1(13)
C7C C6C C11C N12C -177.1(8)
N5C C6C C11C C10C -179.0(8)
C7C C6C C11C C10C 6.0(13)
C10C C11C N12C C13C 39.5(13)
C6C C11C N12C C13C -137.4(8)
C11C N12C C13C O2C -7.0(13)
C11C N12C C13C N14C -179.3(8)
O2C C13C N14C C15C 16.0(13)
N12C C13C N14C C15C -171.6(8)
C13C N14C C15C C16C -171.2(9)
N14C C15C C16C N17C 54.6(13)
C15C C16C N17C C34C 56.8(16)
C15C C16C N17C C18C -179.4(8)
C34C N17C C18C C19C -171.7(12)
C16C N17C C18C C19C 62.1(11)
N17C C18C C19C N20C 53.7(13)
C18C C19C N20C C21C 107.9(10)
C19C N20C C21C O3C 1.3(15)
C19C N20C C21C N22C 177.9(8)
O3C C21C N22C C23C -4.1(16)
N20C C21C N22C C23C 179.3(10)
C21C N22C C23C C24C -28.4(16)
C21C N22C C23C C28C 147.7(10)
N22C C23C C24C C25C 176.8(12)
C28C C23C C24C C25C 0.9(19)
C23C C24C C25C C26C 5(3)
C24C C25C C26C C27C -8(3)
C25C C26C C27C C28C 4(3)
C24C C23C C28C C27C -4.2(17)
N22C C23C C28C C27C 179.8(11)
C24C C23C C28C N29C -175.4(10)
N22C C23C C28C N29C 8.6(14)
C26C C27C C28C C23C 2(2)
C26C C27C C28C N29C 172.9(14)
C23C C28C N29C C30C -153.5(9)
C27C C28C N29C C30C 35.3(16)
C28C N29C C30C O4C -9.2(14)
C28C N29C C30C N31C 174.2(9)
O4C C30C N31C C32C -5.2(16)
N29C C30C N31C C32C 171.2(8)
C30C N31C C32C C33C -86.8(12)
C13D N1D C1D C2D -46.4(8)
C9D N1D C1D C2D -168.6(6)
C5D N1D C1D C2D 71.0(8)
N1D C1D C2D C3D -172.3(7)
C1D C2D C3D C4D -176.5(7)
C13D N1D C5D C6D -72.3(9)
C9D N1D C5D C6D 46.3(9)
C1D N1D C5D C6D 166.1(7)
N1D C5D C6D C7D 178.9(7)
C5D C6D C7D C8D 174.4(8)
C13D N1D C9D C10D 172.5(6)
C5D N1D C9D C10D 55.2(9)
C1D N1D C9D C10D -62.7(8)
N1D C9D C10D C11D -176.1(7)
C9D C10D C11D C12D 176.3(8)
C9D N1D C13D C14D 66.0(9)
C5D N1D C13D C14D -174.1(7)
C1D N1D C13D C14D -56.8(9)
N1D C13D C14D C15D 171.1(7)
C13D C14D C15D C16D 169.5(8)
C5E N1E C1E C2E -50.3(13)
C9E N1E C1E C2E 68.0(12)
C13E N1E C1E C2E -173.4(9)
N1E C1E C2E C3E -166.5(9)
C1E C2E C3E C4E 76.9(11)
C1E N1E C5E C6E -61.4(14)
C9E N1E C5E C6E 174.8(12)
C13E N1E C5E C6E 59.6(13)
N1E C5E C6E C7E -164.8(13)
C5E C6E C7E C8E -55(2)
C1E N1E C9E C10E 69.3(13)
C5E N1E C9E C10E -168.7(10)
C13E N1E C9E C10E -50.2(12)
N1E C9E C10E C11E -161.2(9)
C9E C10E C11E C12E 77.0(11)
C1E N1E C13E C14E 173.4(10)
C5E N1E C13E C14E 50.6(12)
C9E N1E C13E C14E -63.3(12)
N1E C13E C14E C15E 176.6(10)
C13E C14E C15E C16E 70.3(18)
C5F N1F C1F C2F 176.3(9)
C13F N1F C1F C2F 55.7(13)
C9F N1F C1F C2F -62.7(13)
N1F C1F C2F C3F 172.7(9)
C1F C2F C3F C4F 81.3(12)
C1F N1F C5F C6F 173.9(8)
C13F N1F C5F C6F -64.2(10)
C9F N1F C5F C6F 52.4(12)
N1F C5F C6F C7F -173.0(9)
C5F C6F C7F C8F 72.7(14)
C1F N1F C9F C10F -61.4(11)
C5F N1F C9F C10F 56.8(12)
C13F N1F C9F C10F 176.2(8)
N1F C9F C10F C11F -173.8(9)
C9F C10F C11F C12F 71.7(15)
C1F N1F C13F C14F 61.8(13)
C5F N1F C13F C14F -56.5(11)
C9F N1F C13F C14F -176.2(9)
N1F C13F C14F C15F -178.0(9)
C13F C14F C15F C16F 48(2)
C13G N1G C1G C2G -169.3(10)
C9G N1G C1G C2G 66.7(13)
C5G N1G C1G C2G -52.2(13)
N1G C1G C2G C3G -161.6(11)
C1G C2G C3G C4G 77.4(14)
C13G N1G C5G C6G 57.6(18)
C9G N1G C5G C6G -175.4(15)
C1G N1G C5G C6G -57.1(19)
N1G C5G C6G C7G -159.4(13)
C5G C6G C7G C8G -72.3(19)
C13G N1G C9G C10G -55.3(17)
C1G N1G C9G C10G 62.1(17)
C5G N1G C9G C10G -178.4(15)
N1G C9G C10G C11G -166.3(17)
C9G C10G C11G C12G 172(2)
C9G N1G C13G C14G -59.7(15)
C1G N1G C13G C14G -178.8(13)
C5G N1G C13G C14G 63.4(16)
N1G C13G C14G C15G 178.8(14)
C13G C14G C15G C16G 52(2)
C9H N1H C1H C2H -167.7(7)
C5H N1H C1H C2H 68.8(8)
C13H N1H C1H C2H -50.3(8)
N1H C1H C2H C3H -169.0(7)
C1H C2H C3H C4H -178.4(9)
C9H N1H C5H C6H 48.5(8)
C1H N1H C5H C6H 169.5(6)
C13H N1H C5H C6H -72.4(8)
N1H C5H C6H C7H 178.3(7)
C5H C6H C7H C8H 177.5(7)
C5H N1H C9H C10H 51.3(9)
C1H N1H C9H C10H -70.9(9)
C13H N1H C9H C10H 172.5(7)
N1H C9H C10H C11H -174.2(8)
C9H C10H C11H C12H -178.8(10)
C9H N1H C13H C14H 59.5(9)
C5H N1H C13H C14H -177.3(7)
C1H N1H C13H C14H -57.5(8)
N1H C13H C14H C15H 171.7(7)
C13H C14H C15H C16H 167.8(9)
C5I N1I C1I C2I 178.3(7)
C13I N1I C1I C2I 57.9(9)
C9I N1I C1I C2I -60.2(9)
N1I C1I C2I C3I -176.0(8)
C1I C2I C3I C4I 78.6(18)
C13I N1I C5I C6I -59.5(9)
C1I N1I C5I C6I -179.5(7)
C9I N1I C5I C6I 59.1(9)
N1I C5I C6I C7I -179.6(8)
C5I C6I C7I C8I -50.7(19)
C5I N1I C9I C10I 54.4(13)
C13I N1I C9I C10I 175.0(11)
C1I N1I C9I C10I -65.1(13)
N1I C9I C10I C11I 160.1(9)
C9I C10I C11I C12I -81.2(12)
C5I N1I C13I C14I -65.4(11)
C1I N1I C13I C14I 53.2(12)
C9I N1I C13I C14I 173.7(10)
N1I C13I C14I C15I 179.3(10)
C13I C14I C15I C16I -74.2(14)
